data_4336685
loop_
_publ_author_name
'Micha\/l J. Koby\/lka'
'Katarzyna \'Slepokura'
'Maria Acebr\'on Rodicio'
'Marta Paluch'
'Jerzy Lisowski'

_publ_contact_author_address
;
Department of Chemistry, 
University of Wroclaw, 
14 F. Joliot-Curie
50-383 Wroclaw,
Poland
;
_publ_contact_author_email jerzy.lisowski@chem.uni.wroc.pl
_publ_contact_author_fax '+48 71 3282348'
_publ_contact_author_name 'Jerzy Lisowski'
_publ_contact_author_phone '+48 71 3757252'
_publ_section_title
;
 Incorporation of Trinuclear Lanthanide(III) Hydroxo Bridged Clusters in
 Macrocyclic Frameworks
;
_journal_name_full 'Inorganic Chemistry'
_journal_page_first 12893
_journal_page_last 12903
_journal_paper_doi 10.1021/ic400508y
_journal_volume 52
_journal_year 2013
_chemical_absolute_configuration rmad
_chemical_formula_sum 'C116 H206 Dy6 N20 O46'
_chemical_formula_weight 3592.01
_chemical_name_systematic
; 
 ? 
;
_space_group_IT_number 5
_symmetry_cell_setting monoclinic
_symmetry_space_group_name_Hall 'C 2y'
_symmetry_space_group_name_H-M 'C 1 2 1'
_atom_sites_solution_hydrogens geom
_atom_sites_solution_primary direct
_atom_sites_solution_secondary difmap
_audit_creation_method SHELXL-97
_cell_angle_alpha 90.00
_cell_angle_beta 109.19(3)
_cell_angle_gamma 90.00
_cell_formula_units_Z 2
_cell_length_a 16.789(4)
_cell_length_b 20.843(4)
_cell_length_c 21.923(4)
_cell_measurement_reflns_used 31776
_cell_measurement_temperature 100(2)
_cell_measurement_theta_max 36.87
_cell_measurement_theta_min 2.85
_cell_volume 7245(3)
_computing_cell_refinement
;
CrysAlis RED, Oxford Diffraction Ltd.,
Version 1.171.33.42 (release 29-05-2009 CrysAlis171 .NET)
(compiled May 29 2009,17:40:42)
;
_computing_data_collection
;
CrysAlis CCD, Oxford Diffraction Ltd.,
Version 1.171.33.42 (release 29-05-2009 CrysAlis171 .NET)
(compiled May 29 2009,17:40:42)
;
_computing_data_reduction
;
CrysAlis RED, Oxford Diffraction Ltd.,
Version 1.171.33.42 (release 29-05-2009 CrysAlis171 .NET)
(compiled May 29 2009,17:40:42)
;
_computing_structure_refinement 'SHELXL-97 (Sheldrick, 2008)'
_computing_structure_solution 'SHELXS-97 (Sheldrick, 2008)'
_diffrn_ambient_temperature 100(2)
_diffrn_measured_fraction_theta_full 0.998
_diffrn_measured_fraction_theta_max 0.991
_diffrn_measurement_device_type
;
Kuma KM4 CCD kappa-geometry diffractometer with a Sapphire CCD camera
;
_diffrn_measurement_method 'omega scan'
_diffrn_radiation_monochromator graphite
_diffrn_radiation_source 'Enhance (Mo) x-ray Source'
_diffrn_radiation_type MoK\a
_diffrn_radiation_wavelength 0.71073
_diffrn_reflns_av_R_equivalents 0.0315
_diffrn_reflns_av_sigmaI/netI 0.0422
_diffrn_reflns_limit_h_max 23
_diffrn_reflns_limit_h_min -22
_diffrn_reflns_limit_k_max 29
_diffrn_reflns_limit_k_min -28
_diffrn_reflns_limit_l_max 30
_diffrn_reflns_limit_l_min -26
_diffrn_reflns_number 47258
_diffrn_reflns_theta_full 26.00
_diffrn_reflns_theta_max 30.00
_diffrn_reflns_theta_min 2.85
_exptl_absorpt_coefficient_mu 3.140
_exptl_absorpt_correction_T_max 0.811
_exptl_absorpt_correction_T_min 0.578
_exptl_absorpt_correction_type analytical
_exptl_absorpt_process_details
;
CrysAlis RED, Oxford Diffraction Ltd.,
Version 1.171.33.42 (release 29-05-2009 CrysAlis171 .NET)
(compiled May 29 2009,17:40:42)
Analytical numeric absorption correction using a multifaceted 
crystal model based on expressions derived by R.C. Clark & J.S. Reid.
(Clark, R. C. & Reid, J. S. (1995). Acta Cryst. A51, 887-897)
;
_exptl_crystal_colour yellowish
_exptl_crystal_density_diffrn 1.646
_exptl_crystal_description block
_exptl_crystal_F_000 3612
_exptl_crystal_size_max 0.19
_exptl_crystal_size_mid 0.15
_exptl_crystal_size_min 0.07
_refine_diff_density_max 1.356
_refine_diff_density_min -0.934
_refine_diff_density_rms 0.124
_refine_ls_abs_structure_details 'Flack H D (1983), Acta Cryst. A39, 876-881'
_refine_ls_abs_structure_Flack 0.001(7)
_refine_ls_extinction_method none
_refine_ls_goodness_of_fit_ref 1.008
_refine_ls_hydrogen_treatment constr
_refine_ls_matrix_type full
_refine_ls_number_parameters 847
_refine_ls_number_reflns 20113
_refine_ls_number_restraints 313
_refine_ls_restrained_S_all 1.006
_refine_ls_R_factor_all 0.0406
_refine_ls_R_factor_gt 0.0334
_refine_ls_shift/su_max 0.001
_refine_ls_shift/su_mean 0.000
_refine_ls_structure_factor_coef Fsqd
_refine_ls_weighting_details 'calc w=1/[\s^2^(Fo^2^)+(0.0479P)^2^+0.0000P] where P=(Fo^2^+2Fc^2^)/3'
_refine_ls_weighting_scheme calc
_refine_ls_wR_factor_gt 0.0763
_refine_ls_wR_factor_ref 0.0781
_reflns_number_gt 17811
_reflns_number_total 20113
_reflns_threshold_expression >2sigma(I)
_cod_data_source_file ic400508y_si_002_1.cif
_cod_data_source_block 13
_cod_original_sg_symbol_H-M 'C 2'
_cod_database_code 4336685

loop_
_symmetry_equiv_pos_as_xyz
'x, y, z'
'-x, y, -z'
'x+1/2, y+1/2, z'
'-x+1/2, y+1/2, -z'

loop_
_atom_site_label
_atom_site_type_symbol
_atom_site_fract_x
_atom_site_fract_y
_atom_site_fract_z
_atom_site_U_iso_or_equiv
_atom_site_adp_type
_atom_site_occupancy
_atom_site_symmetry_multiplicity
_atom_site_calc_flag
_atom_site_refinement_flags
_atom_site_disorder_assembly
_atom_site_disorder_group
Dy1A Dy 0.397235(12) 0.35929(2) -0.055753(9) 0.01764(5) Uani 1 1 d . . .
Dy2A Dy 0.5000 0.50678(2) 0.0000 0.01945(6) Uani 1 2 d S . .
O1A O 0.5000 0.2814(2) 0.0000 0.0203(9) Uani 1 2 d S . .
O2A O 0.3668(2) 0.47196(16) -0.07072(15) 0.0217(6) Uani 1 1 d . . .
O3A O 0.47235(19) 0.40865(15) 0.04320(14) 0.0184(6) Uani 1 1 d . . .
H3A H 0.4489 0.4086 0.0796 0.022 Uiso 1 1 calc R . .
N1A N 0.3381(2) 0.25336(19) -0.09750(18) 0.0206(8) Uani 1 1 d . . .
H1A H 0.3324 0.2321 -0.0618 0.025 Uiso 1 1 calc R . .
N2A N 0.2425(2) 0.3635(2) -0.12081(17) 0.0201(7) Uani 1 1 d . . .
H2A H 0.2387 0.3769 -0.1621 0.024 Uiso 1 1 calc R . .
N3A N 0.4256(3) 0.60784(19) -0.05265(19) 0.0246(8) Uani 1 1 d . . .
H3A1 H 0.3811 0.6141 -0.0369 0.030 Uiso 1 1 calc R . .
C1A C 0.5000 0.2153(3) 0.0000 0.0151(11) Uani 1 2 d S . .
C2A C 0.4572(3) 0.1811(2) -0.0559(2) 0.0210(9) Uani 1 1 d . . .
C3A C 0.4578(3) 0.1145(2) -0.0551(2) 0.0268(10) Uani 1 1 d . . .
H3A2 H 0.4283 0.0918 -0.0935 0.032 Uiso 1 1 calc R . .
C4A C 0.5000 0.0806(3) 0.0000 0.0325(16) Uani 1 2 d S . .
C5A C 0.5000 0.0066(3) 0.0000 0.061(3) Uani 1 2 d SD . .
C6A C 0.5339(6) -0.0280(6) -0.0476(4) 0.053(3) Uiso 0.50 1 d PD . .
H6A1 H 0.5800 -0.0030 -0.0539 0.079 Uiso 0.50 1 calc PR . .
H6A2 H 0.4885 -0.0329 -0.0890 0.079 Uiso 0.50 1 calc PR . .
H6A3 H 0.5548 -0.0705 -0.0305 0.079 Uiso 0.50 1 calc PR . .
C7A C 0.4052(2) -0.0088(7) -0.0204(5) 0.066(4) Uiso 0.50 1 d PD . .
H7A1 H 0.3806 0.0126 0.0090 0.098 Uiso 0.50 1 calc PR . .
H7A2 H 0.3975 -0.0553 -0.0186 0.098 Uiso 0.50 1 calc PR . .
H7A3 H 0.3773 0.0064 -0.0646 0.098 Uiso 0.50 1 calc PR . .
C8A C 0.5403(7) -0.0251(7) 0.0660(3) 0.062(4) Uiso 0.50 1 d PD . .
H8A1 H 0.5194 -0.0043 0.0979 0.093 Uiso 0.50 1 calc PR . .
H8A2 H 0.6017 -0.0205 0.0792 0.093 Uiso 0.50 1 calc PR . .
H8A3 H 0.5255 -0.0707 0.0630 0.093 Uiso 0.50 1 calc PR . .
C9A C 0.4042(3) 0.2166(2) -0.1143(2) 0.0227(9) Uani 1 1 d . . .
H9A1 H 0.4399 0.2464 -0.1293 0.027 Uiso 1 1 calc R . .
H9A2 H 0.3774 0.1860 -0.1496 0.027 Uiso 1 1 calc R . .
C10A C 0.2528(3) 0.2513(2) -0.1465(2) 0.0218(9) Uani 1 1 d . . .
H10A H 0.2572 0.2632 -0.1895 0.026 Uiso 1 1 calc R . .
C11A C 0.2116(3) 0.1851(3) -0.1520(2) 0.0291(10) Uani 1 1 d . . .
H11A H 0.2096 0.1722 -0.1090 0.035 Uiso 1 1 calc R . .
H11B H 0.2467 0.1534 -0.1652 0.035 Uiso 1 1 calc R . .
C12A C 0.1220(3) 0.1839(3) -0.2008(3) 0.0366(12) Uani 1 1 d . . .
H12A H 0.0967 0.1410 -0.2010 0.044 Uiso 1 1 calc R . .
H12B H 0.1240 0.1926 -0.2447 0.044 Uiso 1 1 calc R . .
C13A C 0.0676(3) 0.2350(3) -0.1828(3) 0.0393(13) Uani 1 1 d . . .
H13A H 0.0111 0.2361 -0.2162 0.047 Uiso 1 1 calc R . .
H13B H 0.0603 0.2234 -0.1411 0.047 Uiso 1 1 calc R . .
C14A C 0.1084(3) 0.3015(3) -0.1770(3) 0.0330(11) Uani 1 1 d . . .
H14A H 0.0737 0.3330 -0.1631 0.040 Uiso 1 1 calc R . .
H14B H 0.1104 0.3150 -0.2198 0.040 Uiso 1 1 calc R . .
C15A C 0.1983(3) 0.3007(3) -0.1280(2) 0.0235(9) Uani 1 1 d . . .
H15A H 0.1945 0.2884 -0.0849 0.028 Uiso 1 1 calc R . .
C16A C 0.2038(3) 0.4152(2) -0.0923(2) 0.0237(9) Uani 1 1 d . . .
H16A H 0.1429 0.4065 -0.1021 0.028 Uiso 1 1 calc R . .
H16B H 0.2307 0.4157 -0.0448 0.028 Uiso 1 1 calc R . .
C17A C 0.2155(3) 0.4787(3) -0.1197(2) 0.0255(10) Uani 1 1 d . . .
C18A C 0.1455(3) 0.5093(3) -0.1605(2) 0.0313(11) Uani 1 1 d . . .
H18A H 0.0918 0.4898 -0.1690 0.038 Uiso 1 1 calc R . .
C19A C 0.1504(3) 0.5678(3) -0.1897(2) 0.0326(12) Uani 1 1 d . A .
C20A C 0.2311(3) 0.5947(3) -0.1749(2) 0.0308(10) Uani 1 1 d . . .
H20A H 0.2369 0.6357 -0.1918 0.037 Uiso 1 1 calc R . .
C21A C 0.3031(3) 0.5628(2) -0.1360(2) 0.0233(9) Uani 1 1 d . . .
C22A C 0.2969(3) 0.5045(2) -0.1081(2) 0.0172(8) Uani 1 1 d . . .
C23A C 0.0735(3) 0.5988(3) -0.2373(2) 0.0504(16) Uani 1 1 d D . .
C24A C 0.0060(5) 0.6163(4) -0.2077(4) 0.047(3) Uiso 0.635(13) 1 d PD A 1
H24A H -0.0419 0.6363 -0.2406 0.071 Uiso 0.635(13) 1 calc PR A 1
H24B H 0.0295 0.6464 -0.1719 0.071 Uiso 0.635(13) 1 calc PR A 1
H24C H -0.0130 0.5774 -0.1914 0.071 Uiso 0.635(13) 1 calc PR A 1
C25A C 0.0936(6) 0.6599(4) -0.2682(5) 0.057(3) Uiso 0.635(13) 1 d PD A 1
H25A H 0.0414 0.6777 -0.2982 0.085 Uiso 0.635(13) 1 calc PR A 1
H25B H 0.1325 0.6497 -0.2917 0.085 Uiso 0.635(13) 1 calc PR A 1
H25C H 0.1197 0.6915 -0.2344 0.085 Uiso 0.635(13) 1 calc PR A 1
C26A C 0.0329(7) 0.5521(5) -0.2928(4) 0.075(4) Uiso 0.635(13) 1 d PD A 1
H26A H -0.0170 0.5721 -0.3236 0.112 Uiso 0.635(13) 1 calc PR A 1
H26B H 0.0162 0.5128 -0.2755 0.112 Uiso 0.635(13) 1 calc PR A 1
H26C H 0.0735 0.5414 -0.3147 0.112 Uiso 0.635(13) 1 calc PR A 1
C24Q C 0.0621(15) 0.6593(6) -0.2014(9) 0.111(12) Uiso 0.365(13) 1 d PD A 2
H24D H 0.0129 0.6833 -0.2283 0.167 Uiso 0.365(13) 1 calc PR A 2
H24E H 0.1126 0.6862 -0.1920 0.167 Uiso 0.365(13) 1 calc PR A 2
H24F H 0.0536 0.6470 -0.1608 0.167 Uiso 0.365(13) 1 calc PR A 2
C25Q C 0.0759(11) 0.6205(9) -0.3032(5) 0.059(6) Uiso 0.365(13) 1 d PD A 2
H25D H 0.0213 0.6392 -0.3281 0.089 Uiso 0.365(13) 1 calc PR A 2
H25E H 0.0877 0.5836 -0.3265 0.089 Uiso 0.365(13) 1 calc PR A 2
H25F H 0.1203 0.6528 -0.2973 0.089 Uiso 0.365(13) 1 calc PR A 2
C26Q C -0.0067(9) 0.5589(10) -0.2496(9) 0.090(9) Uiso 0.365(13) 1 d PD A 2
H26D H -0.0544 0.5814 -0.2804 0.135 Uiso 0.365(13) 1 calc PR A 2
H26E H -0.0180 0.5527 -0.2088 0.135 Uiso 0.365(13) 1 calc PR A 2
H26F H 0.0007 0.5171 -0.2674 0.135 Uiso 0.365(13) 1 calc PR A 2
C27A C 0.3875(3) 0.5950(3) -0.1228(2) 0.0271(9) Uani 1 1 d . . .
H27A H 0.4253 0.5669 -0.1374 0.033 Uiso 1 1 calc R . .
H27B H 0.3802 0.6358 -0.1471 0.033 Uiso 1 1 calc R . .
C28A C 0.4779(3) 0.6660(2) -0.0366(3) 0.0284(10) Uani 1 1 d . . .
H28A H 0.5222 0.6627 -0.0578 0.034 Uiso 1 1 calc R . .
C29A C 0.4286(4) 0.7283(3) -0.0595(3) 0.0480(16) Uani 1 1 d . . .
H29A H 0.4069 0.7287 -0.1073 0.058 Uiso 1 1 calc R . .
H29B H 0.3794 0.7291 -0.0440 0.058 Uiso 1 1 calc R . .
C30A C 0.4811(5) 0.7887(3) -0.0358(3) 0.0525(17) Uani 1 1 d . . .
H30A H 0.5265 0.7910 -0.0553 0.063 Uiso 1 1 calc R . .
H30B H 0.4449 0.8271 -0.0498 0.063 Uiso 1 1 calc R . .
N4A N 0.3132(3) 0.3295(2) 0.06562(19) 0.070(2) Uani 1 1 d D . .
O4A O 0.3261(2) 0.31887(19) 0.01396(14) 0.0341(9) Uani 1 1 d D B .
O5A O 0.2868(8) 0.2859(3) 0.0925(4) 0.067(3) Uiso 0.618(17) 1 d PD B 1
O6A O 0.3327(7) 0.3823(3) 0.0926(3) 0.057(3) Uiso 0.618(17) 1 d PD B 1
O5Q O 0.2502(5) 0.3062(6) 0.0751(4) 0.039(4) Uiso 0.382(17) 1 d PD B 2
O6Q O 0.3635(6) 0.3627(7) 0.1080(3) 0.039(3) Uiso 0.382(17) 1 d PD B 2
O1WA O 0.4021(2) 0.36403(19) -0.16291(14) 0.0259(7) Uani 1 1 d . . .
O1MA O 0.5745(2) 0.53722(18) -0.07209(18) 0.0299(8) Uani 1 1 d D . .
H1MA H 0.5492 0.5159 -0.1053 0.036 Uiso 1 1 calc R . .
C1MA C 0.6624(3) 0.5348(4) -0.0608(4) 0.064(2) Uani 1 1 d D . .
H1M3 H 0.6921 0.5577 -0.0207 0.096 Uiso 1 1 calc R . .
H1M4 H 0.6751 0.5550 -0.0969 0.096 Uiso 1 1 calc R . .
H1M5 H 0.6810 0.4899 -0.0569 0.096 Uiso 1 1 calc R . .
Dy1B Dy 0.061064(12) 0.09740(2) 0.448321(10) 0.01968(5) Uani 1 1 d . . .
Dy2B Dy 0.0000 0.24361(2) 0.5000 0.02070(7) Uani 1 2 d S . .
O1B O 0.0000 0.0213(2) 0.5000 0.0259(10) Uani 1 2 d S . .
O2B O 0.0801(2) 0.20850(16) 0.43372(16) 0.0243(7) Uani 1 1 d . . .
O3B O 0.06226(18) 0.14666(15) 0.54619(15) 0.0195(6) Uani 1 1 d . . .
H3B H 0.1148 0.1468 0.5846 0.023 Uiso 1 1 calc R . .
N1B N 0.1175(3) -0.0088(2) 0.4280(2) 0.0276(9) Uani 1 1 d . . .
H1B H 0.0725 -0.0316 0.4003 0.033 Uiso 1 1 calc R . .
N2B N 0.1362(2) 0.1044(2) 0.36853(18) 0.0233(8) Uani 1 1 d . . .
H2B H 0.1882 0.1230 0.3900 0.028 Uiso 1 1 calc R . .
N3B N 0.0606(3) 0.3438(2) 0.4705(2) 0.0319(10) Uani 1 1 d . . .
H3B1 H 0.0338 0.3494 0.4264 0.038 Uiso 1 1 calc R . .
C1B C 0.0000 -0.0446(3) 0.5000 0.0300(17) Uani 1 2 d S . .
C2B C 0.0717(4) -0.0787(3) 0.4983(3) 0.0393(14) Uani 1 1 d . . .
C3B C 0.0681(6) -0.1453(3) 0.4973(4) 0.064(2) Uani 1 1 d . . .
H3B2 H 0.1158 -0.1680 0.4945 0.077 Uiso 1 1 calc R . .
C4B C 0.0000 -0.1806(8) 0.5000 0.089(3) Uani 1 2 d SU . .
C5B C 0.0000 -0.2522(5) 0.5000 0.093(2) Uani 1 2 d SDU . .
C6B C -0.0218(11) -0.2813(10) 0.5566(6) 0.094(3) Uiso 0.50 1 d PDU . .
H6B1 H 0.0117 -0.2603 0.5968 0.142 Uiso 0.50 1 calc PR . .
H6B2 H -0.0090 -0.3273 0.5594 0.142 Uiso 0.50 1 calc PR . .
H6B3 H -0.0819 -0.2751 0.5498 0.142 Uiso 0.50 1 calc PR . .
C7B C -0.0742(7) -0.2679(10) 0.4388(5) 0.097(3) Uiso 0.50 1 d PDU . .
H7B1 H -0.0643 -0.2484 0.4013 0.146 Uiso 0.50 1 calc PR . .
H7B2 H -0.1264 -0.2508 0.4432 0.146 Uiso 0.50 1 calc PR . .
H7B3 H -0.0790 -0.3145 0.4331 0.146 Uiso 0.50 1 calc PR . .
C8B C 0.0761(8) -0.2890(10) 0.4947(8) 0.103(3) Uiso 0.50 1 d PDU . .
H8B1 H 0.1234 -0.2593 0.5009 0.154 Uiso 0.50 1 calc PR . .
H8B2 H 0.0616 -0.3087 0.4519 0.154 Uiso 0.50 1 calc PR . .
H8B3 H 0.0922 -0.3224 0.5279 0.154 Uiso 0.50 1 calc PR . .
C9B C 0.1466(4) -0.0446(3) 0.4915(3) 0.0357(13) Uani 1 1 d . . .
H9B1 H 0.1912 -0.0759 0.4918 0.043 Uiso 1 1 calc R . .
H9B2 H 0.1698 -0.0143 0.5277 0.043 Uiso 1 1 calc R . .
C10B C 0.1840(3) -0.0053(2) 0.3967(2) 0.0254(10) Uani 1 1 d . . .
H10B H 0.2373 0.0107 0.4291 0.030 Uiso 1 1 calc R . .
C11B C 0.2017(3) -0.0707(3) 0.3707(3) 0.0295(11) Uani 1 1 d . . .
H11C H 0.2235 -0.1012 0.4071 0.035 Uiso 1 1 calc R . .
H11D H 0.1486 -0.0885 0.3407 0.035 Uiso 1 1 calc R . .
C12B C 0.2667(3) -0.0634(3) 0.3353(2) 0.0313(11) Uani 1 1 d . . .
H12C H 0.3216 -0.0498 0.3664 0.038 Uiso 1 1 calc R . .
H12D H 0.2750 -0.1053 0.3170 0.038 Uiso 1 1 calc R . .
C13B C 0.2375(3) -0.0145(3) 0.2818(2) 0.0309(11) Uani 1 1 d . . .
H13C H 0.1855 -0.0302 0.2486 0.037 Uiso 1 1 calc R . .
H13D H 0.2813 -0.0091 0.2611 0.037 Uiso 1 1 calc R . .
C14B C 0.2201(3) 0.0495(3) 0.3076(2) 0.0283(10) Uani 1 1 d . . .
H14C H 0.1996 0.0803 0.2713 0.034 Uiso 1 1 calc R . .
H14D H 0.2732 0.0667 0.3382 0.034 Uiso 1 1 calc R . .
C15B C 0.1542(3) 0.0434(2) 0.3420(2) 0.0237(9) Uani 1 1 d . . .
H15B H 0.1006 0.0272 0.3100 0.028 Uiso 1 1 calc R . .
C16B C 0.0896(3) 0.1510(2) 0.3188(2) 0.0239(9) Uani 1 1 d . . .
H16C H 0.0287 0.1492 0.3133 0.029 Uiso 1 1 calc R . .
H16D H 0.0968 0.1403 0.2769 0.029 Uiso 1 1 calc R . .
C17B C 0.1231(3) 0.2171(2) 0.3396(2) 0.0260(10) Uani 1 1 d . . .
C18B C 0.1626(3) 0.2523(3) 0.3033(3) 0.0319(11) Uani 1 1 d . . .
H18B H 0.1641 0.2344 0.2638 0.038 Uiso 1 1 calc R . .
C19B C 0.1993(4) 0.3111(3) 0.3216(3) 0.0407(14) Uani 1 1 d . C .
C20B C 0.1948(5) 0.3354(3) 0.3806(3) 0.0507(18) Uani 1 1 d . . .
H20B H 0.2184 0.3764 0.3948 0.061 Uiso 1 1 calc R . .
C21B C 0.1572(4) 0.3016(3) 0.4186(2) 0.0342(12) Uani 1 1 d . . .
C22B C 0.1195(3) 0.2412(2) 0.3978(2) 0.0203(9) Uani 1 1 d . . .
C23B C 0.2381(4) 0.3488(3) 0.2798(3) 0.075(3) Uani 1 1 d D . .
C24B C 0.2865(7) 0.4089(4) 0.3111(5) 0.068(4) Uiso 0.666(11) 1 d PD C 1
H24G H 0.3083 0.4307 0.2803 0.102 Uiso 0.666(11) 1 calc PR C 1
H24H H 0.3336 0.3968 0.3495 0.102 Uiso 0.666(11) 1 calc PR C 1
H24I H 0.2486 0.4379 0.3237 0.102 Uiso 0.666(11) 1 calc PR C 1
C25B C 0.1701(6) 0.3704(6) 0.2177(5) 0.090(4) Uiso 0.666(11) 1 d PDU C 1
H25G H 0.1962 0.3953 0.1914 0.136 Uiso 0.666(11) 1 calc PR C 1
H25H H 0.1285 0.3970 0.2285 0.136 Uiso 0.666(11) 1 calc PR C 1
H25I H 0.1420 0.3327 0.1933 0.136 Uiso 0.666(11) 1 calc PR C 1
C26B C 0.2999(7) 0.3069(5) 0.2594(6) 0.088(4) Uiso 0.666(11) 1 d PDU C 1
H26G H 0.3241 0.3319 0.2320 0.131 Uiso 0.666(11) 1 calc PR C 1
H26H H 0.2700 0.2696 0.2353 0.131 Uiso 0.666(11) 1 calc PR C 1
H26I H 0.3451 0.2923 0.2979 0.131 Uiso 0.666(11) 1 calc PR C 1
C24E C 0.3270(7) 0.3727(12) 0.3171(11) 0.104(11) Uiso 0.334(11) 1 d PD C 2
H24J H 0.3491 0.3971 0.2880 0.156 Uiso 0.334(11) 1 calc PR C 2
H24K H 0.3638 0.3359 0.3344 0.156 Uiso 0.334(11) 1 calc PR C 2
H24L H 0.3249 0.4003 0.3527 0.156 Uiso 0.334(11) 1 calc PR C 2
C25E C 0.1822(14) 0.4083(8) 0.2599(12) 0.098(5) Uiso 0.334(11) 1 d PDU C 2
H25J H 0.2029 0.4352 0.2317 0.147 Uiso 0.334(11) 1 calc PR C 2
H25K H 0.1838 0.4326 0.2985 0.147 Uiso 0.334(11) 1 calc PR C 2
H25L H 0.1240 0.3951 0.2368 0.147 Uiso 0.334(11) 1 calc PR C 2
C26E C 0.2423(15) 0.3181(12) 0.2177(7) 0.083(4) Uiso 0.334(11) 1 d PDU C 2
H26J H 0.2665 0.3487 0.1947 0.125 Uiso 0.334(11) 1 calc PR C 2
H26K H 0.1854 0.3062 0.1901 0.125 Uiso 0.334(11) 1 calc PR C 2
H26L H 0.2778 0.2796 0.2283 0.125 Uiso 0.334(11) 1 calc PR C 2
C27B C 0.1510(4) 0.3313(3) 0.4789(3) 0.0350(12) Uani 1 1 d . . .
H27C H 0.1755 0.3021 0.5159 0.042 Uiso 1 1 calc R . .
H27D H 0.1831 0.3721 0.4878 0.042 Uiso 1 1 calc R . .
C28B C 0.0470(4) 0.4024(3) 0.5007(3) 0.0412(14) Uani 1 1 d . . .
H28B H 0.0845 0.4021 0.5468 0.049 Uiso 1 1 calc R . .
C29B C 0.0654(6) 0.4639(3) 0.4684(4) 0.061(2) Uani 1 1 d . . .
H29C H 0.1255 0.4640 0.4712 0.073 Uiso 1 1 calc R . .
H29D H 0.0308 0.4637 0.4221 0.073 Uiso 1 1 calc R . .
C30B C 0.0465(6) 0.5252(3) 0.5002(5) 0.086(3) Uani 1 1 d . . .
H30C H 0.0562 0.5633 0.4766 0.103 Uiso 1 1 calc R . .
H30D H 0.0851 0.5279 0.5453 0.103 Uiso 1 1 calc R . .
N4B N 0.27373(18) 0.1119(3) 0.52756(14) 0.0581(19) Uani 1 1 d D . .
O4B O 0.19949(17) 0.0970(2) 0.52008(16) 0.0404(9) Uani 1 1 d D D .
O5B O 0.2903(3) 0.1443(6) 0.4858(4) 0.057(3) Uiso 0.55(2) 1 d PD D 1
O6B O 0.3307(2) 0.0958(6) 0.5776(4) 0.055(3) Uiso 0.55(2) 1 d PD D 1
O5E O 0.2991(3) 0.1130(6) 0.4804(2) 0.037(3) Uiso 0.45(2) 1 d PD D 2
O6E O 0.3232(3) 0.1233(7) 0.5826(2) 0.042(3) Uiso 0.45(2) 1 d PD D 2
N5B N 0.1617(2) 0.2637(2) 0.63779(15) 0.0424(12) Uani 1 1 d D . .
O7B O 0.0927(2) 0.28241(18) 0.60039(18) 0.0360(9) Uani 1 1 d D . .
O8B O 0.2071(3) 0.2292(3) 0.6169(2) 0.0617(15) Uani 1 1 d D . .
O9B O 0.1878(3) 0.2825(2) 0.69451(16) 0.0540(13) Uani 1 1 d D . .
O1WB O -0.0469(2) 0.06005(18) 0.35411(17) 0.0282(7) Uani 1 1 d . . .
N6 N 0.5236(3) 0.4705(2) -0.2252(2) 0.0294(9) Uani 1 1 d . . .
O10 O 0.5016(3) 0.4297(2) -0.2692(2) 0.0475(11) Uani 1 1 d . . .
O11 O 0.5022(3) 0.4626(2) -0.17552(18) 0.0393(9) Uani 1 1 d . . .
O12 O 0.5615(3) 0.5196(2) -0.23042(19) 0.0436(10) Uani 1 1 d . . .
O2M O 0.3645(3) 0.2808(2) 0.73749(19) 0.0480(11) Uani 1 1 d D . .
H2M H 0.3135 0.2887 0.7177 0.072 Uiso 1 1 calc R . .
C2M C 0.4083(5) 0.2744(4) 0.6926(3) 0.0558(18) Uani 1 1 d D . .
H2M1 H 0.3893 0.3078 0.6595 0.084 Uiso 1 1 calc R . .
H2M2 H 0.3969 0.2321 0.6722 0.084 Uiso 1 1 calc R . .
H2M3 H 0.4690 0.2791 0.7151 0.084 Uiso 1 1 calc R . .
O3M O -0.2075(3) 0.0743(3) 0.34800(19) 0.0527(12) Uani 1 1 d D . .
H3M H -0.2293 0.0841 0.3762 0.079 Uiso 1 1 calc R . .
C3M C -0.2638(5) 0.0901(5) 0.2861(3) 0.069(2) Uani 1 1 d D . .
H3M1 H -0.2781 0.1357 0.2848 0.104 Uiso 1 1 calc R . .
H3M2 H -0.3153 0.0644 0.2771 0.104 Uiso 1 1 calc R . .
H3M3 H -0.2371 0.0810 0.2535 0.104 Uiso 1 1 calc R . .
O4M O 0.2361(3) 0.1742(3) 0.0168(3) 0.0727(16) Uani 1 1 d D . .
H4M H 0.2407 0.2099 0.0004 0.109 Uiso 1 1 calc R . .
C4M C 0.3122(5) 0.1396(6) 0.0296(5) 0.106(4) Uani 1 1 d D . .
H4M1 H 0.3591 0.1696 0.0354 0.159 Uiso 1 1 calc R . .
H4M2 H 0.3082 0.1109 -0.0067 0.159 Uiso 1 1 calc R . .
H4M3 H 0.3223 0.1141 0.0690 0.159 Uiso 1 1 calc R . .

loop_
_atom_site_aniso_label
_atom_site_aniso_U_11
_atom_site_aniso_U_22
_atom_site_aniso_U_33
_atom_site_aniso_U_23
_atom_site_aniso_U_13
_atom_site_aniso_U_12
Dy1A 0.01450(9) 0.02068(10) 0.01680(9) -0.00094(8) 0.00391(7) -0.00050(8)
Dy2A 0.02062(14) 0.01791(15) 0.01910(14) 0.000 0.00554(12) 0.000
O1A 0.022(2) 0.017(2) 0.020(2) 0.000 0.0055(18) 0.000
O2A 0.0173(15) 0.0246(17) 0.0207(15) 0.0024(13) 0.0028(12) 0.0036(13)
O3A 0.0193(15) 0.0212(16) 0.0157(14) -0.0002(12) 0.0071(12) -0.0003(12)
N1A 0.0184(17) 0.023(2) 0.0193(17) -0.0014(15) 0.0051(14) -0.0023(14)
N2A 0.0157(15) 0.0264(19) 0.0177(16) -0.0044(17) 0.0047(13) 0.0007(16)
N3A 0.030(2) 0.019(2) 0.027(2) 0.0015(16) 0.0123(16) 0.0035(16)
C1A 0.012(3) 0.013(3) 0.023(3) 0.000 0.009(2) 0.000
C2A 0.021(2) 0.022(2) 0.022(2) -0.0033(18) 0.0101(17) -0.0040(17)
C3A 0.032(3) 0.025(3) 0.025(2) -0.0059(18) 0.011(2) -0.0018(19)
C4A 0.053(5) 0.013(3) 0.036(4) 0.000 0.020(4) 0.000
C5A 0.119(9) 0.005(3) 0.059(6) 0.000 0.029(6) 0.000
C9A 0.024(2) 0.025(2) 0.020(2) -0.0038(18) 0.0077(18) 0.0001(18)
C10A 0.020(2) 0.023(2) 0.020(2) 0.0009(18) 0.0038(16) 0.0001(17)
C11A 0.023(2) 0.031(3) 0.030(2) -0.004(2) 0.005(2) -0.007(2)
C12A 0.030(3) 0.036(3) 0.033(3) -0.008(2) -0.003(2) -0.008(2)
C13A 0.018(2) 0.047(4) 0.045(3) -0.005(3) 0.000(2) -0.011(2)
C14A 0.024(2) 0.041(3) 0.029(3) -0.008(2) 0.002(2) -0.005(2)
C15A 0.018(2) 0.034(3) 0.018(2) -0.0060(19) 0.0066(17) -0.0038(19)
C16A 0.023(2) 0.029(3) 0.020(2) -0.0031(19) 0.0090(18) 0.0035(18)
C17A 0.023(2) 0.036(3) 0.018(2) -0.0004(19) 0.0061(18) 0.0063(19)
C18A 0.021(2) 0.049(3) 0.025(2) -0.001(2) 0.0091(18) 0.012(2)
C19A 0.028(2) 0.044(3) 0.026(2) 0.003(2) 0.009(2) 0.017(2)
C20A 0.035(3) 0.037(3) 0.021(2) 0.003(2) 0.0098(19) 0.011(2)
C21A 0.027(2) 0.023(2) 0.020(2) -0.0006(18) 0.0078(18) 0.0066(18)
C22A 0.020(2) 0.017(2) 0.0140(18) -0.0032(17) 0.0059(16) 0.0013(17)
C23A 0.036(3) 0.066(4) 0.045(3) 0.009(3) 0.007(3) 0.021(3)
C27A 0.032(2) 0.022(2) 0.024(2) 0.005(2) 0.0053(18) 0.007(2)
C28A 0.031(3) 0.020(2) 0.036(3) -0.001(2) 0.013(2) -0.0013(19)
C29A 0.051(4) 0.025(3) 0.055(4) 0.005(3) -0.001(3) 0.004(3)
C30A 0.080(5) 0.015(3) 0.061(4) 0.002(3) 0.022(4) 0.005(3)
N4A 0.087(5) 0.088(5) 0.061(4) -0.039(4) 0.057(4) -0.061(4)
O4A 0.0245(17) 0.058(3) 0.0204(16) 0.0043(17) 0.0086(14) -0.0024(17)
O1WA 0.0236(15) 0.0348(19) 0.0186(14) -0.0003(15) 0.0059(12) -0.0055(15)
O1MA 0.0294(18) 0.031(2) 0.0310(19) 0.0043(16) 0.0122(15) -0.0029(15)
C1MA 0.056(5) 0.062(5) 0.073(5) 0.001(4) 0.018(4) -0.013(4)
Dy1B 0.01893(10) 0.01973(10) 0.02247(10) 0.00310(9) 0.00964(8) 0.00217(8)
Dy2B 0.02261(15) 0.01678(15) 0.01966(14) 0.000 0.00283(12) 0.000
O1B 0.039(3) 0.014(2) 0.032(3) 0.000 0.022(2) 0.000
O2B 0.0224(16) 0.0215(17) 0.0288(17) 0.0049(14) 0.0080(14) -0.0050(13)
O3B 0.0131(14) 0.0219(16) 0.0199(15) 0.0008(13) 0.0006(11) 0.0010(12)
N1B 0.031(2) 0.026(2) 0.032(2) 0.0104(17) 0.0181(18) 0.0105(17)
N2B 0.0233(18) 0.026(2) 0.0230(17) 0.0060(17) 0.0113(15) 0.0035(16)
N3B 0.045(3) 0.022(2) 0.022(2) 0.0026(16) 0.0003(18) -0.0091(18)
C1B 0.059(5) 0.018(3) 0.027(3) 0.000 0.032(4) 0.000
C2B 0.066(4) 0.022(3) 0.048(3) 0.013(2) 0.045(3) 0.013(3)
C3B 0.119(7) 0.027(3) 0.079(5) 0.010(4) 0.078(5) 0.016(4)
C4B 0.102(3) 0.083(4) 0.092(3) 0.000 0.045(3) 0.000
C5B 0.102(3) 0.089(3) 0.095(3) 0.000 0.040(2) 0.000
C9B 0.050(3) 0.027(3) 0.043(3) 0.017(2) 0.032(3) 0.017(2)
C10B 0.025(2) 0.029(3) 0.026(2) 0.0046(19) 0.0138(19) 0.0080(18)
C11B 0.033(3) 0.027(3) 0.033(3) 0.011(2) 0.018(2) 0.011(2)
C12B 0.033(3) 0.038(3) 0.027(2) 0.000(2) 0.016(2) 0.012(2)
C13B 0.031(3) 0.038(3) 0.026(2) 0.000(2) 0.011(2) 0.007(2)
C14B 0.025(2) 0.031(3) 0.029(2) 0.003(2) 0.009(2) 0.006(2)
C15B 0.025(2) 0.024(2) 0.024(2) 0.0021(18) 0.0102(18) 0.0029(18)
C16B 0.024(2) 0.027(2) 0.019(2) 0.0052(18) 0.0046(17) 0.0005(18)
C17B 0.022(2) 0.026(2) 0.027(2) 0.007(2) 0.0040(18) -0.0007(18)
C18B 0.035(3) 0.030(3) 0.029(2) 0.009(2) 0.007(2) -0.007(2)
C19B 0.054(4) 0.039(3) 0.028(3) 0.007(2) 0.011(3) -0.017(3)
C20B 0.073(5) 0.042(3) 0.040(3) -0.001(3) 0.023(3) -0.031(3)
C21B 0.038(3) 0.036(3) 0.024(2) 0.005(2) 0.005(2) -0.013(2)
C22B 0.0177(19) 0.024(2) 0.0141(18) 0.0094(18) -0.0013(15) -0.0055(17)
C23B 0.123(7) 0.062(5) 0.049(4) -0.008(4) 0.042(5) -0.057(5)
C27B 0.039(3) 0.034(3) 0.028(3) 0.005(2) 0.004(2) -0.020(2)
C28B 0.064(4) 0.018(3) 0.027(3) 0.004(2) -0.005(3) -0.008(2)
C29B 0.085(6) 0.023(3) 0.053(4) 0.006(3) -0.006(4) -0.015(3)
C30B 0.120(7) 0.011(3) 0.088(6) 0.005(3) -0.020(6) -0.015(3)
N4B 0.030(3) 0.110(6) 0.032(3) 0.004(3) 0.008(2) -0.018(3)
O4B 0.0218(17) 0.064(3) 0.0349(19) 0.012(2) 0.0082(15) 0.007(2)
N5B 0.043(3) 0.036(3) 0.035(3) 0.006(2) -0.006(2) -0.017(2)
O7B 0.035(2) 0.027(2) 0.035(2) 0.0021(16) -0.0043(16) -0.0055(16)
O8B 0.030(2) 0.073(4) 0.066(3) -0.014(3) -0.007(2) 0.008(2)
O9B 0.063(3) 0.057(3) 0.025(2) 0.002(2) -0.008(2) -0.016(2)
O1WB 0.0273(17) 0.0297(19) 0.0290(17) -0.0091(15) 0.0109(14) -0.0025(14)
N6 0.028(2) 0.037(3) 0.026(2) 0.0032(19) 0.0116(17) 0.0003(18)
O10 0.058(3) 0.050(3) 0.032(2) -0.013(2) 0.012(2) -0.006(2)
O11 0.045(2) 0.051(3) 0.0240(18) 0.0047(17) 0.0149(17) -0.0063(19)
O12 0.049(2) 0.048(3) 0.036(2) 0.0013(19) 0.0175(19) -0.015(2)
O2M 0.044(2) 0.064(3) 0.036(2) -0.008(2) 0.0127(19) 0.001(2)
C2M 0.064(5) 0.051(4) 0.057(4) 0.002(3) 0.026(4) 0.014(4)
O3M 0.034(2) 0.090(4) 0.035(2) -0.006(2) 0.0136(18) -0.001(2)
C3M 0.048(4) 0.091(7) 0.052(4) -0.002(4) -0.007(3) 0.008(4)
O4M 0.056(3) 0.070(4) 0.081(4) 0.008(3) 0.008(3) 0.001(3)
C4M 0.068(6) 0.169(12) 0.091(7) 0.056(8) 0.039(6) 0.036(7)

loop_
_atom_type_symbol
_atom_type_description
_atom_type_scat_dispersion_real
_atom_type_scat_dispersion_imag
_atom_type_scat_source
C C 0.0033 0.0016 'International Tables Vol C Tables 4.2.6.8 and 6.1.1.4'
H H 0.0000 0.0000 'International Tables Vol C Tables 4.2.6.8 and 6.1.1.4'
N N 0.0061 0.0033 'International Tables Vol C Tables 4.2.6.8 and 6.1.1.4'
O O 0.0106 0.0060 'International Tables Vol C Tables 4.2.6.8 and 6.1.1.4'
Dy Dy -0.1892 4.4098 'International Tables Vol C Tables 4.2.6.8 and 6.1.1.4'

loop_
_geom_angle_atom_site_label_1
_geom_angle_atom_site_label_2
_geom_angle_atom_site_label_3
_geom_angle
_geom_angle_site_symmetry_1
_geom_angle_site_symmetry_3
O3A Dy1A O3A 60.37(13) 2_655 .
O3A Dy1A O1WA 76.38(11) 2_655 .
O3A Dy1A O1WA 135.15(11) . .
O3A Dy1A O4A 136.36(11) 2_655 .
O3A Dy1A O4A 78.08(11) . .
O1WA Dy1A O4A 146.66(11) . .
O3A Dy1A O1A 75.49(10) 2_655 .
O3A Dy1A O1A 75.40(10) . .
O1WA Dy1A O1A 106.24(9) . .
O4A Dy1A O1A 82.06(10) . .
O3A Dy1A O2A 74.72(11) 2_655 .
O3A Dy1A O2A 74.01(11) . .
O1WA Dy1A O2A 84.23(12) . .
O4A Dy1A O2A 107.72(12) . .
O1A Dy1A O2A 144.92(11) . .
O3A Dy1A N1A 132.81(11) 2_655 .
O3A Dy1A N1A 139.41(12) . .
O1WA Dy1A N1A 79.12(13) . .
O4A Dy1A N1A 72.32(12) . .
O1A Dy1A N1A 73.57(12) . .
O2A Dy1A N1A 141.41(12) . .
O3A Dy1A N2A 142.91(12) 2_655 .
O3A Dy1A N2A 130.22(11) . .
O1WA Dy1A N2A 78.67(11) . .
O4A Dy1A N2A 74.59(12) . .
O1A Dy1A N2A 138.50(13) . .
O2A Dy1A N2A 75.86(12) . .
N1A Dy1A N2A 66.89(13) . .
O3A Dy1A Dy1A 41.82(7) 2_655 2_655
O3A Dy1A Dy1A 41.71(8) . 2_655
O1WA Dy1A Dy1A 110.02(8) . 2_655
O4A Dy1A Dy1A 97.98(8) . 2_655
O1A Dy1A Dy1A 42.74(8) . 2_655
O2A Dy1A Dy1A 102.19(8) . 2_655
N1A Dy1A Dy1A 116.17(9) . 2_655
N2A Dy1A Dy1A 171.01(8) . 2_655
O3A Dy1A Dy2A 41.46(7) 2_655 .
O3A Dy1A Dy2A 41.47(7) . .
O1WA Dy1A Dy2A 97.69(9) . .
O4A Dy1A Dy2A 112.09(8) . .
O1A Dy1A Dy2A 103.00(8) . .
O2A Dy1A Dy2A 41.94(8) . .
N1A Dy1A Dy2A 174.25(9) . .
N2A Dy1A Dy2A 117.38(10) . .
Dy1A Dy1A Dy2A 60.261(11) 2_655 .
O3A Dy2A O3A 60.12(14) 2_655 .
O3A Dy2A O2A 74.37(11) 2_655 2_655
O3A Dy2A O2A 74.99(11) . 2_655
O3A Dy2A O2A 74.99(11) 2_655 .
O3A Dy2A O2A 74.37(11) . .
O2A Dy2A O2A 144.45(16) 2_655 .
O3A Dy2A O1MA 134.90(12) 2_655 2_655
O3A Dy2A O1MA 75.60(12) . 2_655
O2A Dy2A O1MA 103.49(12) 2_655 2_655
O2A Dy2A O1MA 85.87(12) . 2_655
O3A Dy2A O1MA 75.60(12) 2_655 .
O3A Dy2A O1MA 134.90(12) . .
O2A Dy2A O1MA 85.87(12) 2_655 .
O2A Dy2A O1MA 103.49(12) . .
O1MA Dy2A O1MA 149.36(19) 2_655 .
O3A Dy2A N3A 140.54(12) 2_655 2_655
O3A Dy2A N3A 132.17(12) . 2_655
O2A Dy2A N3A 74.86(13) 2_655 2_655
O2A Dy2A N3A 140.38(13) . 2_655
O1MA Dy2A N3A 76.43(13) 2_655 2_655
O1MA Dy2A N3A 78.12(13) . 2_655
O3A Dy2A N3A 132.17(12) 2_655 .
O3A Dy2A N3A 140.54(12) . .
O2A Dy2A N3A 140.38(13) 2_655 .
O2A Dy2A N3A 74.86(13) . .
O1MA Dy2A N3A 78.12(13) 2_655 .
O1MA Dy2A N3A 76.43(13) . .
N3A Dy2A N3A 67.01(19) 2_655 .
O3A Dy2A Dy1A 41.22(7) 2_655 .
O3A Dy2A Dy1A 41.34(7) . .
O2A Dy2A Dy1A 101.96(8) 2_655 .
O2A Dy2A Dy1A 42.49(8) . .
O1MA Dy2A Dy1A 99.00(9) 2_655 .
O1MA Dy2A Dy1A 107.60(9) . .
N3A Dy2A Dy1A 173.41(9) 2_655 .
N3A Dy2A Dy1A 117.04(10) . .
O3A Dy2A Dy1A 41.34(7) 2_655 2_655
O3A Dy2A Dy1A 41.22(7) . 2_655
O2A Dy2A Dy1A 42.49(8) 2_655 2_655
O2A Dy2A Dy1A 101.96(8) . 2_655
O1MA Dy2A Dy1A 107.60(9) 2_655 2_655
O1MA Dy2A Dy1A 99.00(9) . 2_655
N3A Dy2A Dy1A 117.04(10) 2_655 2_655
N3A Dy2A Dy1A 173.41(9) . 2_655
Dy1A Dy2A Dy1A 59.48(2) . 2_655
C1A O1A Dy1A 132.74(8) . 2_655
C1A O1A Dy1A 132.74(8) . .
Dy1A O1A Dy1A 94.53(16) 2_655 .
C22A O2A Dy2A 132.5(3) . .
C22A O2A Dy1A 131.9(3) . .
Dy2A O2A Dy1A 95.57(11) . .
Dy1A O3A Dy1A 96.47(11) 2_655 .
Dy1A O3A Dy2A 97.32(11) 2_655 .
Dy1A O3A Dy2A 97.18(11) . .
Dy1A O3A H3A 120.1 2_655 .
Dy1A O3A H3A 120.1 . .
Dy2A O3A H3A 120.1 . .
C10A N1A C9A 115.3(3) . .
C10A N1A Dy1A 118.0(3) . .
C9A N1A Dy1A 108.1(3) . .
C10A N1A H1A 104.7 . .
C9A N1A H1A 104.7 . .
Dy1A N1A H1A 104.7 . .
C15A N2A C16A 114.1(3) . .
C15A N2A Dy1A 114.5(3) . .
C16A N2A Dy1A 107.3(3) . .
C15A N2A H2A 106.8 . .
C16A N2A H2A 106.8 . .
Dy1A N2A H2A 106.8 . .
C28A N3A C27A 114.7(4) . .
C28A N3A Dy2A 114.3(3) . .
C27A N3A Dy2A 107.7(3) . .
C28A N3A H3A1 106.5 . .
C27A N3A H3A1 106.5 . .
Dy2A N3A H3A1 106.5 . .
O1A C1A C2A 120.7(3) . .
O1A C1A C2A 120.7(3) . 2_655
C2A C1A C2A 118.5(6) . 2_655
C3A C2A C1A 120.1(5) . .
C3A C2A C9A 120.4(4) . .
C1A C2A C9A 119.3(4) . .
C4A C3A C2A 121.5(5) . .
C4A C3A H3A2 119.2 . .
C2A C3A H3A2 119.2 . .
C3A C4A C3A 118.3(6) 2_655 .
C3A C4A C5A 120.8(3) 2_655 .
C3A C4A C5A 120.8(3) . .
C6A C5A C6A 123.5(10) . 2_655
C6A C5A C8A 45.3(5) . 2_655
C6A C5A C8A 107.1(3) 2_655 2_655
C6A C5A C8A 107.1(3) . .
C6A C5A C8A 45.3(5) 2_655 .
C8A C5A C8A 128.8(10) 2_655 .
C6A C5A C7A 106.5(3) . .
C6A C5A C7A 61.1(5) 2_655 .
C8A C5A C7A 62.7(4) 2_655 .
C8A C5A C7A 106.2(3) . .
C6A C5A C7A 61.1(5) . 2_655
C6A C5A C7A 106.5(3) 2_655 2_655
C8A C5A C7A 106.2(3) 2_655 2_655
C8A C5A C7A 62.7(4) . 2_655
C7A C5A C7A 155.9(11) . 2_655
C6A C5A C4A 118.3(5) . .
C6A C5A C4A 118.3(5) 2_655 .
C8A C5A C4A 115.6(5) 2_655 .
C8A C5A C4A 115.6(5) . .
C7A C5A C4A 102.1(5) . .
C7A C5A C4A 102.1(5) 2_655 .
C5A C6A H6A1 109.5 . .
C5A C6A H6A2 109.5 . .
H6A1 C6A H6A2 109.5 . .
C5A C6A H6A3 109.5 . .
H6A1 C6A H6A3 109.5 . .
H6A2 C6A H6A3 109.5 . .
C5A C7A H7A1 109.5 . .
C5A C7A H7A2 109.5 . .
H7A1 C7A H7A2 109.5 . .
C5A C7A H7A3 109.5 . .
H7A1 C7A H7A3 109.5 . .
H7A2 C7A H7A3 109.5 . .
C5A C8A H8A1 109.5 . .
C5A C8A H8A2 109.5 . .
H8A1 C8A H8A2 109.5 . .
C5A C8A H8A3 109.5 . .
H8A1 C8A H8A3 109.5 . .
H8A2 C8A H8A3 109.5 . .
N1A C9A C2A 109.0(4) . .
N1A C9A H9A1 109.9 . .
C2A C9A H9A1 109.9 . .
N1A C9A H9A2 109.9 . .
C2A C9A H9A2 109.9 . .
H9A1 C9A H9A2 108.3 . .
N1A C10A C15A 108.1(4) . .
N1A C10A C11A 112.8(4) . .
C15A C10A C11A 109.6(4) . .
N1A C10A H10A 108.8 . .
C15A C10A H10A 108.8 . .
C11A C10A H10A 108.8 . .
C10A C11A C12A 112.5(4) . .
C10A C11A H11A 109.1 . .
C12A C11A H11A 109.1 . .
C10A C11A H11B 109.1 . .
C12A C11A H11B 109.1 . .
H11A C11A H11B 107.8 . .
C11A C12A C13A 109.8(4) . .
C11A C12A H12A 109.7 . .
C13A C12A H12A 109.7 . .
C11A C12A H12B 109.7 . .
C13A C12A H12B 109.7 . .
H12A C12A H12B 108.2 . .
C14A C13A C12A 111.1(4) . .
C14A C13A H13A 109.4 . .
C12A C13A H13A 109.4 . .
C14A C13A H13B 109.4 . .
C12A C13A H13B 109.4 . .
H13A C13A H13B 108.0 . .
C13A C14A C15A 110.9(5) . .
C13A C14A H14A 109.5 . .
C15A C14A H14A 109.5 . .
C13A C14A H14B 109.5 . .
C15A C14A H14B 109.5 . .
H14A C14A H14B 108.0 . .
N2A C15A C10A 107.5(3) . .
N2A C15A C14A 113.9(4) . .
C10A C15A C14A 111.1(4) . .
N2A C15A H15A 108.0 . .
C10A C15A H15A 108.0 . .
C14A C15A H15A 108.0 . .
C17A C16A N2A 109.7(4) . .
C17A C16A H16A 109.7 . .
N2A C16A H16A 109.7 . .
C17A C16A H16B 109.7 . .
N2A C16A H16B 109.7 . .
H16A C16A H16B 108.2 . .
C18A C17A C22A 120.6(5) . .
C18A C17A C16A 118.3(5) . .
C22A C17A C16A 120.9(4) . .
C17A C18A C19A 122.5(5) . .
C17A C18A H18A 118.7 . .
C19A C18A H18A 118.7 . .
C18A C19A C20A 116.3(5) . .
C18A C19A C23A 121.7(5) . .
C20A C19A C23A 121.9(5) . .
C21A C20A C19A 121.9(5) . .
C21A C20A H20A 119.1 . .
C19A C20A H20A 119.1 . .
C22A C21A C20A 120.8(5) . .
C22A C21A C27A 120.7(4) . .
C20A C21A C27A 118.4(5) . .
O2A C22A C21A 121.8(4) . .
O2A C22A C17A 120.5(4) . .
C21A C22A C17A 117.7(4) . .
C19A C23A C24A 113.2(5) . .
C19A C23A C25Q 119.8(8) . .
C24A C23A C25Q 126.0(8) . .
C19A C23A C26Q 113.0(9) . .
C24A C23A C26Q 58.0(8) . .
C25Q C23A C26Q 106.9(3) . .
C19A C23A C25A 113.5(6) . .
C24A C23A C25A 107.0(3) . .
C25Q C23A C25A 42.1(7) . .
C26Q C23A C25A 133.1(10) . .
C19A C23A C24Q 102.7(10) . .
C24A C23A C24Q 49.3(8) . .
C25Q C23A C24Q 106.8(3) . .
C26Q C23A C24Q 106.6(3) . .
C25A C23A C24Q 68.0(7) . .
C19A C23A C26A 109.4(6) . .
C24A C23A C26A 106.9(3) . .
C25Q C23A C26A 65.2(7) . .
C26Q C23A C26A 51.6(7) . .
C25A C23A C26A 106.5(3) . .
C24Q C23A C26A 146.4(11) . .
C23A C24A H24A 109.5 . .
C23A C24A H24B 109.5 . .
H24A C24A H24B 109.5 . .
C23A C24A H24C 109.5 . .
H24A C24A H24C 109.5 . .
H24B C24A H24C 109.5 . .
C23A C25A H25A 109.5 . .
C23A C25A H25B 109.5 . .
H25A C25A H25B 109.5 . .
C23A C25A H25C 109.5 . .
H25A C25A H25C 109.5 . .
H25B C25A H25C 109.5 . .
C23A C26A H26A 109.5 . .
C23A C26A H26B 109.5 . .
H26A C26A H26B 109.5 . .
C23A C26A H26C 109.5 . .
H26A C26A H26C 109.5 . .
H26B C26A H26C 109.5 . .
C23A C24Q H24D 109.5 . .
C23A C24Q H24E 109.5 . .
H24D C24Q H24E 109.5 . .
C23A C24Q H24F 109.5 . .
H24D C24Q H24F 109.5 . .
H24E C24Q H24F 109.5 . .
C23A C25Q H25D 109.5 . .
C23A C25Q H25E 109.5 . .
H25D C25Q H25E 109.5 . .
C23A C25Q H25F 109.5 . .
H25D C25Q H25F 109.5 . .
H25E C25Q H25F 109.5 . .
C23A C26Q H26D 109.5 . .
C23A C26Q H26E 109.5 . .
H26D C26Q H26E 109.5 . .
C23A C26Q H26F 109.5 . .
H26D C26Q H26F 109.5 . .
H26E C26Q H26F 109.5 . .
N3A C27A C21A 109.7(4) . .
N3A C27A H27A 109.7 . .
C21A C27A H27A 109.7 . .
N3A C27A H27B 109.7 . .
C21A C27A H27B 109.7 . .
H27A C27A H27B 108.2 . .
N3A C28A C28A 107.3(3) . 2_655
N3A C28A C29A 113.8(4) . .
C28A C28A C29A 111.5(4) 2_655 .
N3A C28A H28A 108.0 . .
C28A C28A H28A 108.0 2_655 .
C29A C28A H28A 108.0 . .
C30A C29A C28A 113.4(5) . .
C30A C29A H29A 108.9 . .
C28A C29A H29A 108.9 . .
C30A C29A H29B 108.9 . .
C28A C29A H29B 108.9 . .
H29A C29A H29B 107.7 . .
C30A C30A C29A 110.9(5) 2_655 .
C30A C30A H30A 109.5 2_655 .
C29A C30A H30A 109.5 . .
C30A C30A H30B 109.5 2_655 .
C29A C30A H30B 109.5 . .
H30A C30A H30B 108.0 . .
O4A N4A O5A 120.00(15) . .
O4A N4A O6Q 120.16(14) . .
O5A N4A O6Q 108.3(7) . .
O4A N4A O5Q 119.86(14) . .
O5A N4A O5Q 34.7(6) . .
O6Q N4A O5Q 119.98(14) . .
O4A N4A O6A 119.63(14) . .
O5A N4A O6A 120.15(14) . .
O6Q N4A O6A 30.7(6) . .
O5Q N4A O6A 111.9(7) . .
N4A O4A Dy1A 142.9(2) . .
C1MA O1MA Dy2A 127.9(4) . .
C1MA O1MA H1MA 109.5 . .
Dy2A O1MA H1MA 101.9 . .
O1MA C1MA H1M3 109.5 . .
O1MA C1MA H1M4 109.5 . .
H1M3 C1MA H1M4 109.5 . .
O1MA C1MA H1M5 109.5 . .
H1M3 C1MA H1M5 109.5 . .
H1M4 C1MA H1M5 109.5 . .
O4B Dy1B O3B 131.63(13) . 2_556
O4B Dy1B O1B 99.60(9) . .
O3B Dy1B O1B 74.98(10) 2_556 .
O4B Dy1B O3B 71.46(12) . .
O3B Dy1B O3B 60.67(13) 2_556 .
O1B Dy1B O3B 74.55(10) . .
O4B Dy1B O2B 86.89(14) . .
O3B Dy1B O2B 74.95(11) 2_556 .
O1B Dy1B O2B 144.69(12) . .
O3B Dy1B O2B 74.82(11) . .
O4B Dy1B O1WB 152.25(14) . .
O3B Dy1B O1WB 75.85(11) 2_556 .
O1B Dy1B O1WB 82.57(9) . .
O3B Dy1B O1WB 134.59(11) . .
O2B Dy1B O1WB 107.40(12) . .
O4B Dy1B N2B 81.43(12) . .
O3B Dy1B N2B 132.30(12) 2_556 .
O1B Dy1B N2B 141.15(13) . .
O3B Dy1B N2B 139.38(13) . .
O2B Dy1B N2B 74.02(13) . .
O1WB Dy1B N2B 79.98(13) . .
O4B Dy1B N1B 76.49(16) . .
O3B Dy1B N1B 141.89(13) 2_556 .
O1B Dy1B N1B 75.07(12) . .
O3B Dy1B N1B 130.71(12) . .
O2B Dy1B N1B 139.68(13) . .
O1WB Dy1B N1B 77.41(14) . .
N2B Dy1B N1B 67.39(13) . .
O4B Dy1B Dy2B 96.68(12) . .
O3B Dy1B Dy2B 41.42(8) 2_556 .
O1B Dy1B Dy2B 102.01(8) . .
O3B Dy1B Dy2B 41.49(8) . .
O2B Dy1B Dy2B 42.69(8) . .
O1WB Dy1B Dy2B 110.02(9) . .
N2B Dy1B Dy2B 116.53(10) . .
N1B Dy1B Dy2B 171.82(10) . .
O4B Dy1B Dy1B 103.13(8) . 2_556
O3B Dy1B Dy1B 42.05(8) 2_556 2_556
O1B Dy1B Dy1B 42.02(8) . 2_556
O3B Dy1B Dy1B 41.54(7) . 2_556
O2B Dy1B Dy1B 102.67(8) . 2_556
O1WB Dy1B Dy1B 96.88(8) . 2_556
N2B Dy1B Dy1B 174.34(9) . 2_556
N1B Dy1B Dy1B 116.70(9) . 2_556
Dy2B Dy1B Dy1B 59.989(8) . 2_556
O3B Dy2B O3B 61.09(15) 2_556 .
O3B Dy2B O7B 138.99(12) 2_556 .
O3B Dy2B O7B 80.24(12) . .
O3B Dy2B O7B 80.24(12) 2_556 2_556
O3B Dy2B O7B 138.99(12) . 2_556
O7B Dy2B O7B 140.29(18) . 2_556
O3B Dy2B O2B 74.90(11) 2_556 2_556
O3B Dy2B O2B 74.60(11) . 2_556
O7B Dy2B O2B 82.52(13) . 2_556
O7B Dy2B O2B 109.74(13) 2_556 2_556
O3B Dy2B O2B 74.60(11) 2_556 .
O3B Dy2B O2B 74.90(11) . .
O7B Dy2B O2B 109.74(13) . .
O7B Dy2B O2B 82.52(13) 2_556 .
O2B Dy2B O2B 144.43(16) 2_556 .
O3B Dy2B N3B 140.31(13) 2_556 .
O3B Dy2B N3B 132.04(14) . .
O7B Dy2B N3B 75.95(14) . .
O7B Dy2B N3B 71.05(14) 2_556 .
O2B Dy2B N3B 140.30(14) 2_556 .
O2B Dy2B N3B 74.99(14) . .
O3B Dy2B N3B 132.04(14) 2_556 2_556
O3B Dy2B N3B 140.31(13) . 2_556
O7B Dy2B N3B 71.05(14) . 2_556
O7B Dy2B N3B 75.95(14) 2_556 2_556
O2B Dy2B N3B 74.99(14) 2_556 2_556
O2B Dy2B N3B 140.30(14) . 2_556
N3B Dy2B N3B 66.6(2) . 2_556
O3B Dy2B Dy1B 42.06(8) 2_556 2_556
O3B Dy2B Dy1B 41.49(7) . 2_556
O7B Dy2B Dy1B 99.65(9) . 2_556
O7B Dy2B Dy1B 114.87(9) 2_556 2_556
O2B Dy2B Dy1B 42.21(8) 2_556 2_556
O2B Dy2B Dy1B 102.23(8) . 2_556
N3B Dy2B Dy1B 173.33(11) . 2_556
N3B Dy2B Dy1B 116.99(12) 2_556 2_556
O3B Dy2B Dy1B 41.49(7) 2_556 .
O3B Dy2B Dy1B 42.06(8) . .
O7B Dy2B Dy1B 114.87(9) . .
O7B Dy2B Dy1B 99.65(9) 2_556 .
O2B Dy2B Dy1B 102.23(8) 2_556 .
O2B Dy2B Dy1B 42.21(8) . .
N3B Dy2B Dy1B 116.99(12) . .
N3B Dy2B Dy1B 173.33(11) 2_556 .
Dy1B Dy2B Dy1B 60.022(17) 2_556 .
C1B O1B Dy1B 132.02(8) . 2_556
C1B O1B Dy1B 132.02(8) . .
Dy1B O1B Dy1B 95.97(16) 2_556 .
C22B O2B Dy1B 132.6(3) . .
C22B O2B Dy2B 132.2(3) . .
Dy1B O2B Dy2B 95.11(11) . .
Dy2B O3B Dy1B 97.09(11) . 2_556
Dy2B O3B Dy1B 96.45(11) . .
Dy1B O3B Dy1B 96.41(11) 2_556 .
Dy2B O3B H3B 120.4 . .
Dy1B O3B H3B 120.4 2_556 .
Dy1B O3B H3B 120.4 . .
C10B N1B C9B 112.5(4) . .
C10B N1B Dy1B 115.0(3) . .
C9B N1B Dy1B 107.4(3) . .
C10B N1B H1B 107.1 . .
C9B N1B H1B 107.1 . .
Dy1B N1B H1B 107.1 . .
C15B N2B C16B 113.8(4) . .
C15B N2B Dy1B 116.6(3) . .
C16B N2B Dy1B 106.9(3) . .
C15B N2B H2B 106.2 . .
C16B N2B H2B 106.2 . .
Dy1B N2B H2B 106.2 . .
C28B N3B C27B 113.6(4) . .
C28B N3B Dy2B 116.7(4) . .
C27B N3B Dy2B 107.9(3) . .
C28B N3B H3B1 106.0 . .
C27B N3B H3B1 106.0 . .
Dy2B N3B H3B1 106.0 . .
O1B C1B C2B 120.3(4) . 2_556
O1B C1B C2B 120.3(4) . .
C2B C1B C2B 119.4(7) 2_556 .
C3B C2B C1B 118.1(6) . .
C3B C2B C9B 120.5(5) . .
C1B C2B C9B 121.2(5) . .
C4B C3B C2B 124.5(8) . .
C4B C3B H3B2 117.8 . .
C2B C3B H3B2 117.8 . .
C3B C4B C3B 115.4(13) . 2_556
C3B C4B C5B 122.3(6) . .
C3B C4B C5B 122.3(6) 2_556 .
C4B C5B C8B 120.1(8) . 2_556
C4B C5B C8B 120.1(8) . .
C8B C5B C8B 119.8(16) 2_556 .
C4B C5B C6B 113.4(8) . 2_556
C8B C5B C6B 107.0(3) 2_556 2_556
C8B C5B C6B 46.4(7) . 2_556
C4B C5B C6B 113.4(8) . .
C8B C5B C6B 46.4(7) 2_556 .
C8B C5B C6B 107.0(3) . .
C6B C5B C6B 133.2(15) 2_556 .
C4B C5B C7B 102.3(7) . .
C8B C5B C7B 60.1(7) 2_556 .
C8B C5B C7B 106.6(3) . .
C6B C5B C7B 63.2(6) 2_556 .
C6B C5B C7B 106.4(3) . .
C4B C5B C7B 102.3(7) . 2_556
C8B C5B C7B 106.6(3) 2_556 2_556
C8B C5B C7B 60.1(7) . 2_556
C6B C5B C7B 106.4(3) 2_556 2_556
C6B C5B C7B 63.2(6) . 2_556
C7B C5B C7B 155.4(15) . 2_556
C5B C6B H6B1 109.5 . .
C5B C6B H6B2 109.5 . .
H6B1 C6B H6B2 109.5 . .
C5B C6B H6B3 109.5 . .
H6B1 C6B H6B3 109.5 . .
H6B2 C6B H6B3 109.5 . .
C5B C7B H7B1 109.5 . .
C5B C7B H7B2 109.5 . .
H7B1 C7B H7B2 109.5 . .
C5B C7B H7B3 109.5 . .
H7B1 C7B H7B3 109.5 . .
H7B2 C7B H7B3 109.5 . .
C5B C8B H8B1 109.5 . .
C5B C8B H8B2 109.5 . .
H8B1 C8B H8B2 109.5 . .
C5B C8B H8B3 109.5 . .
H8B1 C8B H8B3 109.5 . .
H8B2 C8B H8B3 109.5 . .
C2B C9B N1B 107.4(5) . .
C2B C9B H9B1 110.2 . .
N1B C9B H9B1 110.2 . .
C2B C9B H9B2 110.2 . .
N1B C9B H9B2 110.2 . .
H9B1 C9B H9B2 108.5 . .
N1B C10B C15B 107.1(4) . .
N1B C10B C11B 113.0(4) . .
C15B C10B C11B 110.5(4) . .
N1B C10B H10B 108.7 . .
C15B C10B H10B 108.7 . .
C11B C10B H10B 108.7 . .
C12B C11B C10B 110.7(4) . .
C12B C11B H11C 109.5 . .
C10B C11B H11C 109.5 . .
C12B C11B H11D 109.5 . .
C10B C11B H11D 109.5 . .
H11C C11B H11D 108.1 . .
C13B C12B C11B 110.8(4) . .
C13B C12B H12C 109.5 . .
C11B C12B H12C 109.5 . .
C13B C12B H12D 109.5 . .
C11B C12B H12D 109.5 . .
H12C C12B H12D 108.1 . .
C12B C13B C14B 111.0(4) . .
C12B C13B H13C 109.4 . .
C14B C13B H13C 109.4 . .
C12B C13B H13D 109.4 . .
C14B C13B H13D 109.4 . .
H13C C13B H13D 108.0 . .
C13B C14B C15B 111.6(4) . .
C13B C14B H14C 109.3 . .
C15B C14B H14C 109.3 . .
C13B C14B H14D 109.3 . .
C15B C14B H14D 109.3 . .
H14C C14B H14D 108.0 . .
N2B C15B C10B 108.7(4) . .
N2B C15B C14B 113.5(4) . .
C10B C15B C14B 109.9(4) . .
N2B C15B H15B 108.2 . .
C10B C15B H15B 108.2 . .
C14B C15B H15B 108.2 . .
N2B C16B C17B 108.9(4) . .
N2B C16B H16C 109.9 . .
C17B C16B H16C 109.9 . .
N2B C16B H16D 109.9 . .
C17B C16B H16D 109.9 . .
H16C C16B H16D 108.3 . .
C22B C17B C18B 120.3(5) . .
C22B C17B C16B 119.1(4) . .
C18B C17B C16B 120.5(5) . .
C19B C18B C17B 123.5(5) . .
C19B C18B H18B 118.2 . .
C17B C18B H18B 118.2 . .
C18B C19B C20B 115.8(5) . .
C18B C19B C23B 122.0(5) . .
C20B C19B C23B 122.1(5) . .
C21B C20B C19B 122.4(6) . .
C21B C20B H20B 118.8 . .
C19B C20B H20B 118.8 . .
C20B C21B C22B 120.1(5) . .
C20B C21B C27B 119.8(5) . .
C22B C21B C27B 120.0(4) . .
O2B C22B C17B 121.5(4) . .
O2B C22B C21B 120.6(4) . .
C17B C22B C21B 117.9(4) . .
C19B C23B C26E 118.7(11) . .
C19B C23B C24B 115.2(6) . .
C26E C23B C24B 124.8(11) . .
C19B C23B C24E 112.7(11) . .
C26E C23B C24E 106.8(3) . .
C24B C23B C24E 38.0(10) . .
C19B C23B C25B 110.5(7) . .
C26E C23B C25B 64.5(9) . .
C24B C23B C25B 106.8(3) . .
C24E C23B C25B 133.7(12) . .
C19B C23B C25E 104.4(11) . .
C26E C23B C25E 106.8(3) . .
C24B C23B C25E 69.4(10) . .
C24E C23B C25E 106.7(3) . .
C25B C23B C25E 45.5(9) . .
C19B C23B C26B 110.5(7) . .
C26E C23B C26B 42.8(9) . .
C24B C23B C26B 106.8(3) . .
C24E C23B C26B 72.9(9) . .
C25B C23B C26B 106.7(3) . .
C25E C23B C26B 142.2(11) . .
C23B C24B H24G 109.5 . .
C23B C24B H24H 109.5 . .
H24G C24B H24H 109.5 . .
C23B C24B H24I 109.5 . .
H24G C24B H24I 109.5 . .
H24H C24B H24I 109.5 . .
C23B C25B H25G 109.5 . .
C23B C25B H25H 109.5 . .
H25G C25B H25H 109.5 . .
C23B C25B H25I 109.5 . .
H25G C25B H25I 109.5 . .
H25H C25B H25I 109.5 . .
C23B C26B H26G 109.5 . .
C23B C26B H26H 109.5 . .
H26G C26B H26H 109.5 . .
C23B C26B H26I 109.5 . .
H26G C26B H26I 109.5 . .
H26H C26B H26I 109.5 . .
C23B C24E H24J 109.5 . .
C23B C24E H24K 109.5 . .
H24J C24E H24K 109.5 . .
C23B C24E H24L 109.5 . .
H24J C24E H24L 109.5 . .
H24K C24E H24L 109.5 . .
C23B C25E H25J 109.5 . .
C23B C25E H25K 109.5 . .
H25J C25E H25K 109.5 . .
C23B C25E H25L 109.5 . .
H25J C25E H25L 109.5 . .
H25K C25E H25L 109.5 . .
C23B C26E H26J 109.5 . .
C23B C26E H26K 109.5 . .
H26J C26E H26K 109.5 . .
C23B C26E H26L 109.5 . .
H26J C26E H26L 109.5 . .
H26K C26E H26L 109.5 . .
N3B C27B C21B 109.1(4) . .
N3B C27B H27C 109.9 . .
C21B C27B H27C 109.9 . .
N3B C27B H27D 109.9 . .
C21B C27B H27D 109.9 . .
H27C C27B H27D 108.3 . .
N3B C28B C29B 114.0(6) . .
N3B C28B C28B 107.5(4) . 2_556
C29B C28B C28B 110.1(5) . 2_556
N3B C28B H28B 108.4 . .
C29B C28B H28B 108.4 . .
C28B C28B H28B 108.4 2_556 .
C30B C29B C28B 112.3(7) . .
C30B C29B H29C 109.1 . .
C28B C29B H29C 109.1 . .
C30B C29B H29D 109.1 . .
C28B C29B H29D 109.1 . .
H29C C29B H29D 107.9 . .
C29B C30B C30B 110.7(6) . 2_556
C29B C30B H30C 109.5 . .
C30B C30B H30C 109.5 2_556 .
C29B C30B H30D 109.5 . .
C30B C30B H30D 109.5 2_556 .
H30C C30B H30D 108.1 . .
O6B N4B O5B 120.34(14) . .
O6B N4B O5E 111.5(6) . .
O5B N4B O5E 32.2(5) . .
O6B N4B O6E 28.1(6) . .
O5B N4B O6E 111.8(6) . .
O5E N4B O6E 120.13(14) . .
O6B N4B O4B 119.81(14) . .
O5B N4B O4B 119.82(14) . .
O5E N4B O4B 119.92(14) . .
O6E N4B O4B 119.89(14) . .
N4B O4B Dy1B 145.1(2) . .
O9B N5B O8B 119.7(4) . .
O9B N5B O7B 120.7(4) . .
O8B N5B O7B 119.4(4) . .
N5B O7B Dy2B 133.5(3) . .
O12 N6 O10 121.7(4) . .
O12 N6 O11 119.4(5) . .
O10 N6 O11 118.8(5) . .
C2M O2M H2M 109.5 . .
O2M C2M H2M1 109.5 . .
O2M C2M H2M2 109.5 . .
H2M1 C2M H2M2 109.5 . .
O2M C2M H2M3 109.5 . .
H2M1 C2M H2M3 109.5 . .
H2M2 C2M H2M3 109.5 . .
C3M O3M H3M 109.5 . .
O3M C3M H3M1 109.5 . .
O3M C3M H3M2 109.5 . .
H3M1 C3M H3M2 109.5 . .
O3M C3M H3M3 109.5 . .
H3M1 C3M H3M3 109.5 . .
H3M2 C3M H3M3 109.5 . .
C4M O4M H4M 109.5 . .
O4M C4M H4M1 109.5 . .
O4M C4M H4M2 109.5 . .
H4M1 C4M H4M2 109.5 . .
O4M C4M H4M3 109.5 . .
H4M1 C4M H4M3 109.5 . .
H4M2 C4M H4M3 109.5 . .

loop_
_geom_bond_atom_site_label_1
_geom_bond_atom_site_label_2
_geom_bond_distance
_geom_bond_site_symmetry_2
Dy1A O3A 2.352(3) 2_655
Dy1A O3A 2.357(3) .
Dy1A O1WA 2.380(3) .
Dy1A O4A 2.382(3) .
Dy1A O1A 2.391(3) .
Dy1A O2A 2.403(3) .
Dy1A N1A 2.470(4) .
Dy1A N2A 2.521(3) .
Dy1A Dy1A 3.5125(14) 2_655
Dy1A Dy2A 3.5404(7) .
Dy2A O3A 2.363(3) 2_655
Dy2A O3A 2.363(3) .
Dy2A O2A 2.377(3) 2_655
Dy2A O2A 2.377(3) .
Dy2A O1MA 2.401(3) 2_655
Dy2A O1MA 2.401(3) .
Dy2A N3A 2.526(4) 2_655
Dy2A N3A 2.526(4) .
Dy2A Dy1A 3.5404(7) 2_655
O1A C1A 1.379(7) .
O1A Dy1A 2.391(3) 2_655
O2A C22A 1.370(5) .
O3A Dy1A 2.352(3) 2_655
O3A H3A 1.0000 .
N1A C10A 1.482(6) .
N1A C9A 1.490(6) .
N1A H1A 0.9300 .
N2A C15A 1.487(6) .
N2A C16A 1.496(6) .
N2A H2A 0.9300 .
N3A C28A 1.470(6) .
N3A C27A 1.483(6) .
N3A H3A1 0.9300 .
C1A C2A 1.395(5) .
C1A C2A 1.395(5) 2_655
C2A C3A 1.388(7) .
C2A C9A 1.494(7) .
C3A C4A 1.378(6) .
C3A H3A2 0.9500 .
C4A C3A 1.378(6) 2_655
C4A C5A 1.542(9) .
C5A C6A 1.524(2) .
C5A C6A 1.524(2) 2_655
C5A C8A 1.530(2) 2_655
C5A C8A 1.530(2) .
C5A C7A 1.539(2) .
C5A C7A 1.539(2) 2_655
C6A H6A1 0.9800 .
C6A H6A2 0.9800 .
C6A H6A3 0.9800 .
C7A H7A1 0.9800 .
C7A H7A2 0.9800 .
C7A H7A3 0.9800 .
C8A H8A1 0.9800 .
C8A H8A2 0.9800 .
C8A H8A3 0.9800 .
C9A H9A1 0.9900 .
C9A H9A2 0.9900 .
C10A C15A 1.519(6) .
C10A C11A 1.530(7) .
C10A H10A 1.0000 .
C11A C12A 1.534(7) .
C11A H11A 0.9900 .
C11A H11B 0.9900 .
C12A C13A 1.536(8) .
C12A H12A 0.9900 .
C12A H12B 0.9900 .
C13A C14A 1.533(8) .
C13A H13A 0.9900 .
C13A H13B 0.9900 .
C14A C15A 1.539(7) .
C14A H14A 0.9900 .
C14A H14B 0.9900 .
C15A H15A 1.0000 .
C16A C17A 1.494(7) .
C16A H16A 0.9900 .
C16A H16B 0.9900 .
C17A C18A 1.378(7) .
C17A C22A 1.411(7) .
C18A C19A 1.391(8) .
C18A H18A 0.9500 .
C19A C20A 1.402(8) .
C19A C23A 1.513(7) .
C20A C21A 1.398(7) .
C20A H20A 0.9500 .
C21A C22A 1.380(7) .
C21A C27A 1.506(7) .
C23A C24A 1.525(2) .
C23A C25Q 1.527(2) .
C23A C26Q 1.530(2) .
C23A C25A 1.531(2) .
C23A C24Q 1.531(2) .
C23A C26A 1.532(2) .
C24A H24A 0.9800 .
C24A H24B 0.9800 .
C24A H24C 0.9800 .
C25A H25A 0.9800 .
C25A H25B 0.9800 .
C25A H25C 0.9800 .
C26A H26A 0.9800 .
C26A H26B 0.9800 .
C26A H26C 0.9800 .
C24Q H24D 0.9800 .
C24Q H24E 0.9800 .
C24Q H24F 0.9800 .
C25Q H25D 0.9800 .
C25Q H25E 0.9800 .
C25Q H25F 0.9800 .
C26Q H26D 0.9800 .
C26Q H26E 0.9800 .
C26Q H26F 0.9800 .
C27A H27A 0.9900 .
C27A H27B 0.9900 .
C28A C28A 1.529(11) 2_655
C28A C29A 1.534(8) .
C28A H28A 1.0000 .
C29A C30A 1.527(9) .
C29A H29A 0.9900 .
C29A H29B 0.9900 .
C30A C30A 1.487(14) 2_655
C30A H30A 0.9900 .
C30A H30B 0.9900 .
N4A O4A 1.241(2) .
N4A O5A 1.241(2) .
N4A O6Q 1.241(2) .
N4A O5Q 1.242(2) .
N4A O6A 1.243(2) .
O1MA C1MA 1.415(4) .
O1MA H1MA 0.8400 .
C1MA H1M3 0.9800 .
C1MA H1M4 0.9800 .
C1MA H1M5 0.9800 .
Dy1B O4B 2.339(3) .
Dy1B O3B 2.349(3) 2_556
Dy1B O1B 2.369(3) .
Dy1B O3B 2.373(3) .
Dy1B O2B 2.374(3) .
Dy1B O1WB 2.387(4) .
Dy1B N2B 2.474(4) .
Dy1B N1B 2.505(4) .
Dy1B Dy2B 3.5192(6) .
Dy1B Dy1B 3.5204(9) 2_556
Dy2B O3B 2.346(3) 2_556
Dy2B O3B 2.346(3) .
Dy2B O7B 2.381(4) .
Dy2B O7B 2.381(4) 2_556
Dy2B O2B 2.396(3) 2_556
Dy2B O2B 2.396(3) .
Dy2B N3B 2.500(4) .
Dy2B N3B 2.500(4) 2_556
Dy2B Dy1B 3.5192(6) 2_556
O1B C1B 1.373(8) .
O1B Dy1B 2.369(3) 2_556
O2B C22B 1.366(5) .
O3B Dy1B 2.349(3) 2_556
O3B H3B 1.0000 .
N1B C10B 1.490(6) .
N1B C9B 1.512(7) .
N1B H1B 0.9300 .
N2B C15B 1.472(6) .
N2B C16B 1.477(6) .
N2B H2B 0.9300 .
N3B C28B 1.443(7) .
N3B C27B 1.490(8) .
N3B H3B1 0.9300 .
C1B C2B 1.410(7) 2_556
C1B C2B 1.410(7) .
C2B C3B 1.390(9) .
C2B C9B 1.493(8) .
C3B C4B 1.377(11) .
C3B H3B2 0.9500 .
C4B C3B 1.377(11) 2_556
C4B C5B 1.492(19) .
C5B C8B 1.527(2) 2_556
C5B C8B 1.527(2) .
C5B C6B 1.529(2) 2_556
C5B C6B 1.529(2) .
C5B C7B 1.535(2) .
C5B C7B 1.535(2) 2_556
C6B H6B1 0.9800 .
C6B H6B2 0.9800 .
C6B H6B3 0.9800 .
C7B H7B1 0.9800 .
C7B H7B2 0.9800 .
C7B H7B3 0.9800 .
C8B H8B1 0.9800 .
C8B H8B2 0.9800 .
C8B H8B3 0.9800 .
C9B H9B1 0.9900 .
C9B H9B2 0.9900 .
C10B C15B 1.525(7) .
C10B C11B 1.544(7) .
C10B H10B 1.0000 .
C11B C12B 1.541(7) .
C11B H11C 0.9900 .
C11B H11D 0.9900 .
C12B C13B 1.508(7) .
C12B H12C 0.9900 .
C12B H12D 0.9900 .
C13B C14B 1.514(7) .
C13B H13C 0.9900 .
C13B H13D 0.9900 .
C14B C15B 1.535(7) .
C14B H14C 0.9900 .
C14B H14D 0.9900 .
C15B H15B 1.0000 .
C16B C17B 1.502(7) .
C16B H16C 0.9900 .
C16B H16D 0.9900 .
C17B C22B 1.390(7) .
C17B C18B 1.400(7) .
C18B C19B 1.371(8) .
C18B H18B 0.9500 .
C19B C20B 1.413(9) .
C19B C23B 1.508(7) .
C20B C21B 1.393(8) .
C20B H20B 0.9500 .
C21B C22B 1.413(7) .
C21B C27B 1.495(8) .
C23B C26E 1.528(2) .
C23B C24B 1.529(2) .
C23B C24E 1.530(2) .
C23B C25B 1.530(2) .
C23B C25E 1.530(2) .
C23B C26B 1.531(2) .
C24B H24G 0.9800 .
C24B H24H 0.9800 .
C24B H24I 0.9800 .
C25B H25G 0.9800 .
C25B H25H 0.9800 .
C25B H25I 0.9800 .
C26B H26G 0.9800 .
C26B H26H 0.9800 .
C26B H26I 0.9800 .
C24E H24J 0.9800 .
C24E H24K 0.9800 .
C24E H24L 0.9800 .
C25E H25J 0.9800 .
C25E H25K 0.9800 .
C25E H25L 0.9800 .
C26E H26J 0.9800 .
C26E H26K 0.9800 .
C26E H26L 0.9800 .
C27B H27C 0.9900 .
C27B H27D 0.9900 .
C28B C29B 1.543(8) .
C28B C28B 1.567(14) 2_556
C28B H28B 1.0000 .
C29B C30B 1.540(11) .
C29B H29C 0.9900 .
C29B H29D 0.9900 .
C30B C30B 1.56(2) 2_556
C30B H30C 0.9900 .
C30B H30D 0.9900 .
N4B O6B 1.241(2) .
N4B O5B 1.241(2) .
N4B O5E 1.241(2) .
N4B O6E 1.241(2) .
N4B O4B 1.242(2) .
N5B O9B 1.238(2) .
N5B O8B 1.241(2) .
N5B O7B 1.241(2) .
N6 O12 1.232(6) .
N6 O10 1.247(6) .
N6 O11 1.265(5) .
O2M C2M 1.414(4) .
O2M H2M 0.8400 .
C2M H2M1 0.9800 .
C2M H2M2 0.9800 .
C2M H2M3 0.9800 .
O3M C3M 1.414(4) .
O3M H3M 0.8400 .
C3M H3M1 0.9800 .
C3M H3M2 0.9800 .
C3M H3M3 0.9800 .
O4M C4M 1.414(4) .
O4M H4M 0.8400 .
C4M H4M1 0.9800 .
C4M H4M2 0.9800 .
C4M H4M3 0.9800 .

loop_
_geom_hbond_atom_site_label_D
_geom_hbond_atom_site_label_H
_geom_hbond_atom_site_label_A
_geom_hbond_distance_DH
_geom_hbond_distance_HA
_geom_hbond_distance_DA
_geom_hbond_angle_DHA
_geom_hbond_site_symmetry_A
O3A H3A O6A 1.00 2.13 2.940(8) 136 .
O3A H3A O6Q 1.00 1.99 2.826(7) 140 .
O3A H3A O11 1.00 2.29 3.008(5) 128 2_655
N3A H3A1 O4M 0.93 2.49 3.362(7) 156 4
O1MA H1MA O11 0.84 1.85 2.688(6) 174 .
O3B H3B O8B 1.00 2.27 2.966(6) 126 .
O3B H3B O3M 1.00 2.32 3.144(5) 139 2_556
N2B H2B O5B 0.93 2.28 3.102(9) 148 .
N2B H2B O5E 0.93 2.24 3.020(7) 141 .
O2M H2M O9B 0.84 2.00 2.802(7) 158 .
O3M H3M O4B 0.84 2.18 2.890(5) 142 2_556
O3M H3M O6B 0.84 2.26 3.058(8) 158 2_556
O3M H3M O6E 0.84 2.22 3.013(7) 158 2_556
O4M H4M O5Q 0.84 2.56 3.01(2) 114 .

loop_
_geom_torsion_atom_site_label_1
_geom_torsion_atom_site_label_2
_geom_torsion_atom_site_label_3
_geom_torsion_atom_site_label_4
_geom_torsion
_geom_torsion_site_symmetry_1
_geom_torsion_site_symmetry_4
O3A Dy1A Dy2A O3A 98.80(16) . 2_655
O1WA Dy1A Dy2A O3A -59.22(14) . 2_655
O4A Dy1A Dy2A O3A 136.08(15) . 2_655
O1A Dy1A Dy2A O3A 49.49(11) . 2_655
O2A Dy1A Dy2A O3A -131.63(16) . 2_655
N1A Dy1A Dy2A O3A -3.3(9) . 2_655
N2A Dy1A Dy2A O3A -140.40(14) . 2_655
Dy1A Dy1A Dy2A O3A 49.49(11) 2_655 2_655
O3A Dy1A Dy2A O3A -98.80(16) 2_655 .
O1WA Dy1A Dy2A O3A -158.02(14) . .
O4A Dy1A Dy2A O3A 37.28(15) . .
O1A Dy1A Dy2A O3A -49.32(11) . .
O2A Dy1A Dy2A O3A 129.57(16) . .
N1A Dy1A Dy2A O3A -102.1(9) . .
N2A Dy1A Dy2A O3A 120.80(14) . .
Dy1A Dy1A Dy2A O3A -49.32(11) 2_655 .
O3A Dy1A Dy2A O2A -48.72(13) 2_655 2_655
O3A Dy1A Dy2A O2A 50.09(14) . 2_655
O1WA Dy1A Dy2A O2A -107.94(12) . 2_655
O4A Dy1A Dy2A O2A 87.37(13) . 2_655
O1A Dy1A Dy2A O2A 0.77(8) . 2_655
O2A Dy1A Dy2A O2A 179.65(3) . 2_655
N1A Dy1A Dy2A O2A -52.0(9) . 2_655
N2A Dy1A Dy2A O2A 170.89(12) . 2_655
Dy1A Dy1A Dy2A O2A 0.77(8) 2_655 2_655
O3A Dy1A Dy2A O2A 131.63(16) 2_655 .
O3A Dy1A Dy2A O2A -129.57(16) . .
O1WA Dy1A Dy2A O2A 72.41(14) . .
O4A Dy1A Dy2A O2A -92.29(15) . .
O1A Dy1A Dy2A O2A -178.88(11) . .
N1A Dy1A Dy2A O2A 128.3(9) . .
N2A Dy1A Dy2A O2A -8.77(14) . .
Dy1A Dy1A Dy2A O2A -178.88(11) 2_655 .
O3A Dy1A Dy2A O1MA -154.68(14) 2_655 2_655
O3A Dy1A Dy2A O1MA -55.88(14) . 2_655
O1WA Dy1A Dy2A O1MA 146.10(12) . 2_655
O4A Dy1A Dy2A O1MA -18.60(14) . 2_655
O1A Dy1A Dy2A O1MA -105.19(9) . 2_655
O2A Dy1A Dy2A O1MA 73.69(15) . 2_655
N1A Dy1A Dy2A O1MA -158.0(9) . 2_655
N2A Dy1A Dy2A O1MA 64.92(13) . 2_655
Dy1A Dy1A Dy2A O1MA -105.19(9) 2_655 2_655
O3A Dy1A Dy2A O1MA 40.71(14) 2_655 .
O3A Dy1A Dy2A O1MA 139.51(14) . .
O1WA Dy1A Dy2A O1MA -18.51(12) . .
O4A Dy1A Dy2A O1MA 176.79(14) . .
O1A Dy1A Dy2A O1MA 90.19(9) . .
O2A Dy1A Dy2A O1MA -90.92(15) . .
N1A Dy1A Dy2A O1MA 37.4(9) . .
N2A Dy1A Dy2A O1MA -99.69(13) . .
Dy1A Dy1A Dy2A O1MA 90.19(9) 2_655 .
O3A Dy1A Dy2A N3A -109.2(8) 2_655 2_655
O3A Dy1A Dy2A N3A -10.4(8) . 2_655
O1WA Dy1A Dy2A N3A -168.4(8) . 2_655
O4A Dy1A Dy2A N3A 26.9(8) . 2_655
O1A Dy1A Dy2A N3A -59.7(8) . 2_655
O2A Dy1A Dy2A N3A 119.2(8) . 2_655
N1A Dy1A Dy2A N3A -112.5(12) . 2_655
N2A Dy1A Dy2A N3A 110.4(8) . 2_655
Dy1A Dy1A Dy2A N3A -59.7(8) 2_655 2_655
O3A Dy1A Dy2A N3A 124.13(15) 2_655 .
O3A Dy1A Dy2A N3A -137.06(15) . .
O1WA Dy1A Dy2A N3A 64.91(13) . .
O4A Dy1A Dy2A N3A -99.78(14) . .
O1A Dy1A Dy2A N3A 173.62(10) . .
O2A Dy1A Dy2A N3A -7.50(15) . .
N1A Dy1A Dy2A N3A 120.8(9) . .
N2A Dy1A Dy2A N3A -16.26(13) . .
Dy1A Dy1A Dy2A N3A 173.62(10) 2_655 .
O3A Dy1A Dy2A Dy1A -49.49(11) 2_655 2_655
O3A Dy1A Dy2A Dy1A 49.32(11) . 2_655
O1WA Dy1A Dy2A Dy1A -108.71(9) . 2_655
O4A Dy1A Dy2A Dy1A 86.60(10) . 2_655
O1A Dy1A Dy2A Dy1A 0.0 . 2_655
O2A Dy1A Dy2A Dy1A 178.88(11) . 2_655
N1A Dy1A Dy2A Dy1A -52.8(9) . 2_655
N2A Dy1A Dy2A Dy1A 170.12(9) . 2_655
O3A Dy1A O1A C1A -148.67(7) 2_655 .
O3A Dy1A O1A C1A 148.73(7) . .
O1WA Dy1A O1A C1A -77.86(9) . .
O4A Dy1A O1A C1A 69.06(8) . .
O2A Dy1A O1A C1A 178.70(13) . .
N1A Dy1A O1A C1A -4.77(9) . .
N2A Dy1A O1A C1A 13.30(12) . .
Dy1A Dy1A O1A C1A 180.0 2_655 .
Dy2A Dy1A O1A C1A 180.0 . .
O3A Dy1A O1A Dy1A 31.33(7) 2_655 2_655
O3A Dy1A O1A Dy1A -31.27(7) . 2_655
O1WA Dy1A O1A Dy1A 102.14(9) . 2_655
O4A Dy1A O1A Dy1A -110.94(8) . 2_655
O2A Dy1A O1A Dy1A -1.30(13) . 2_655
N1A Dy1A O1A Dy1A 175.23(9) . 2_655
N2A Dy1A O1A Dy1A -166.70(12) . 2_655
Dy2A Dy1A O1A Dy1A 0.0 . 2_655
O3A Dy2A O2A C22A -148.5(4) 2_655 .
O3A Dy2A O2A C22A 148.9(4) . .
O2A Dy2A O2A C22A -179.7(4) 2_655 .
O1MA Dy2A O2A C22A 72.7(3) 2_655 .
O1MA Dy2A O2A C22A -77.7(4) . .
N3A Dy2A O2A C22A 9.9(4) 2_655 .
N3A Dy2A O2A C22A -6.1(3) . .
Dy1A Dy2A O2A C22A -179.1(4) . .
Dy1A Dy2A O2A C22A 179.9(3) 2_655 .
O3A Dy2A O2A Dy1A 30.66(10) 2_655 .
O3A Dy2A O2A Dy1A -31.92(10) . .
O2A Dy2A O2A Dy1A -0.58(6) 2_655 .
O1MA Dy2A O2A Dy1A -108.12(13) 2_655 .
O1MA Dy2A O2A Dy1A 101.45(13) . .
N3A Dy2A O2A Dy1A -170.97(14) 2_655 .
N3A Dy2A O2A Dy1A 173.09(14) . .
Dy1A Dy2A O2A Dy1A -0.98(10) 2_655 .
O3A Dy1A O2A C22A 148.3(4) 2_655 .
O3A Dy1A O2A C22A -148.8(4) . .
O1WA Dy1A O2A C22A 70.9(3) . .
O4A Dy1A O2A C22A -77.3(3) . .
O1A Dy1A O2A C22A -179.0(3) . .
N1A Dy1A O2A C22A 6.4(4) . .
N2A Dy1A O2A C22A -8.9(3) . .
Dy1A Dy1A O2A C22A -179.9(3) 2_655 .
Dy2A Dy1A O2A C22A 179.1(4) . .
O3A Dy1A O2A Dy2A -30.86(10) 2_655 .
O3A Dy1A O2A Dy2A 32.08(10) . .
O1WA Dy1A O2A Dy2A -108.29(12) . .
O4A Dy1A O2A Dy2A 103.59(12) . .
O1A Dy1A O2A Dy2A 1.89(19) . .
N1A Dy1A O2A Dy2A -172.77(14) . .
N2A Dy1A O2A Dy2A 171.98(13) . .
Dy1A Dy1A O2A Dy2A 0.99(10) 2_655 .
O3A Dy1A O3A Dy1A -49.43(13) 2_655 2_655
O1WA Dy1A O3A Dy1A -66.53(19) . 2_655
O4A Dy1A O3A Dy1A 116.75(13) . 2_655
O1A Dy1A O3A Dy1A 31.96(8) . 2_655
O2A Dy1A O3A Dy1A -130.66(12) . 2_655
N1A Dy1A O3A Dy1A 73.09(19) . 2_655
N2A Dy1A O3A Dy1A 174.45(13) . 2_655
Dy2A Dy1A O3A Dy1A -98.26(12) . 2_655
O3A Dy1A O3A Dy2A 48.82(9) 2_655 .
O1WA Dy1A O3A Dy2A 31.7(2) . .
O4A Dy1A O3A Dy2A -145.00(14) . .
O1A Dy1A O3A Dy2A 130.22(10) . .
O2A Dy1A O3A Dy2A -32.41(10) . .
N1A Dy1A O3A Dy2A 171.35(13) . .
N2A Dy1A O3A Dy2A -87.29(16) . .
Dy1A Dy1A O3A Dy2A 98.26(12) 2_655 .
O3A Dy2A O3A Dy1A 48.84(10) 2_655 2_655
O2A Dy2A O3A Dy1A -31.51(10) 2_655 2_655
O2A Dy2A O3A Dy1A 130.24(13) . 2_655
O1MA Dy2A O3A Dy1A -140.07(13) 2_655 2_655
O1MA Dy2A O3A Dy1A 36.61(19) . 2_655
N3A Dy2A O3A Dy1A -84.08(17) 2_655 2_655
N3A Dy2A O3A Dy1A 170.19(14) . 2_655
Dy1A Dy2A O3A Dy1A 97.51(13) . 2_655
O3A Dy2A O3A Dy1A -48.67(9) 2_655 .
O2A Dy2A O3A Dy1A -129.02(13) 2_655 .
O2A Dy2A O3A Dy1A 32.73(10) . .
O1MA Dy2A O3A Dy1A 122.42(13) 2_655 .
O1MA Dy2A O3A Dy1A -60.90(18) . .
N3A Dy2A O3A Dy1A 178.41(13) 2_655 .
N3A Dy2A O3A Dy1A 72.7(2) . .
Dy1A Dy2A O3A Dy1A -97.51(13) 2_655 .
O3A Dy1A N1A C10A -130.3(3) 2_655 .
O3A Dy1A N1A C10A 137.1(3) . .
O1WA Dy1A N1A C10A -70.7(3) . .
O4A Dy1A N1A C10A 91.9(3) . .
O1A Dy1A N1A C10A 178.6(3) . .
O2A Dy1A N1A C10A -4.6(4) . .
N2A Dy1A N1A C10A 11.5(3) . .
Dy1A Dy1A N1A C10A -177.8(3) 2_655 .
Dy2A Dy1A N1A C10A -127.4(8) . .
O3A Dy1A N1A C9A 2.6(3) 2_655 .
O3A Dy1A N1A C9A -90.0(3) . .
O1WA Dy1A N1A C9A 62.3(3) . .
O4A Dy1A N1A C9A -135.1(3) . .
O1A Dy1A N1A C9A -48.4(2) . .
O2A Dy1A N1A C9A 128.4(3) . .
N2A Dy1A N1A C9A 144.5(3) . .
Dy1A Dy1A N1A C9A -44.8(3) 2_655 .
Dy2A Dy1A N1A C9A 5.6(11) . .
O3A Dy1A N2A C15A 150.9(3) 2_655 .
O3A Dy1A N2A C15A -116.6(3) . .
O1WA Dy1A N2A C15A 102.4(3) . .
O4A Dy1A N2A C15A -57.5(3) . .
O1A Dy1A N2A C15A 0.6(3) . .
O2A Dy1A N2A C15A -170.8(3) . .
N1A Dy1A N2A C15A 19.5(3) . .
Dy1A Dy1A N2A C15A -92.3(7) 2_655 .
Dy2A Dy1A N2A C15A -164.7(2) . .
O3A Dy1A N2A C16A -81.5(3) 2_655 .
O3A Dy1A N2A C16A 11.1(3) . .
O1WA Dy1A N2A C16A -129.9(3) . .
O4A Dy1A N2A C16A 70.2(3) . .
O1A Dy1A N2A C16A 128.3(3) . .
O2A Dy1A N2A C16A -43.1(3) . .
N1A Dy1A N2A C16A 147.2(3) . .
Dy1A Dy1A N2A C16A 35.4(8) 2_655 .
Dy2A Dy1A N2A C16A -37.1(3) . .
O3A Dy2A N3A C28A -121.5(3) 2_655 .
O3A Dy2A N3A C28A 146.0(3) . .
O2A Dy2A N3A C28A 0.1(4) 2_655 .
O2A Dy2A N3A C28A -174.1(3) . .
O1MA Dy2A N3A C28A 97.0(3) 2_655 .
O1MA Dy2A N3A C28A -65.8(3) . .
N3A Dy2A N3A C28A 16.8(2) 2_655 .
Dy1A Dy2A N3A C28A -168.9(3) . .
Dy1A Dy2A N3A C28A -112.3(8) 2_655 .
O3A Dy2A N3A C27A 7.2(4) 2_655 .
O3A Dy2A N3A C27A -85.3(3) . .
O2A Dy2A N3A C27A 128.8(3) 2_655 .
O2A Dy2A N3A C27A -45.5(3) . .
O1MA Dy2A N3A C27A -134.3(3) 2_655 .
O1MA Dy2A N3A C27A 62.8(3) . .
N3A Dy2A N3A C27A 145.5(4) 2_655 .
Dy1A Dy2A N3A C27A -40.2(3) . .
Dy1A Dy2A N3A C27A 16.4(10) 2_655 .
Dy1A O1A C1A C2A -146.3(2) 2_655 .
Dy1A O1A C1A C2A 33.7(2) . .
Dy1A O1A C1A C2A 33.7(2) 2_655 2_655
Dy1A O1A C1A C2A -146.3(2) . 2_655
O1A C1A C2A C3A -180.0(3) . .
C2A C1A C2A C3A 0.0(3) 2_655 .
O1A C1A C2A C9A -5.9(4) . .
C2A C1A C2A C9A 174.1(4) 2_655 .
C1A C2A C3A C4A -0.1(6) . .
C9A C2A C3A C4A -174.0(4) . .
C2A C3A C4A C3A 0.1(3) . 2_655
C2A C3A C4A C5A -179.9(3) . .
C3A C4A C5A C6A -121.9(5) 2_655 .
C3A C4A C5A C6A 58.1(5) . .
C3A C4A C5A C6A 58.1(5) 2_655 2_655
C3A C4A C5A C6A -121.9(5) . 2_655
C3A C4A C5A C8A -173.1(5) 2_655 2_655
C3A C4A C5A C8A 6.9(5) . 2_655
C3A C4A C5A C8A 6.9(5) 2_655 .
C3A C4A C5A C8A -173.1(5) . .
C3A C4A C5A C7A 121.6(5) 2_655 .
C3A C4A C5A C7A -58.4(5) . .
C3A C4A C5A C7A -58.4(5) 2_655 2_655
C3A C4A C5A C7A 121.6(5) . 2_655
C10A N1A C9A C2A -137.4(4) . .
Dy1A N1A C9A C2A 88.2(4) . .
C3A C2A C9A N1A 115.3(5) . .
C1A C2A C9A N1A -58.7(5) . .
C9A N1A C10A C15A -169.3(4) . .
Dy1A N1A C10A C15A -39.6(4) . .
C9A N1A C10A C11A 69.4(5) . .
Dy1A N1A C10A C11A -160.9(3) . .
N1A C10A C11A C12A 177.7(4) . .
C15A C10A C11A C12A 57.3(5) . .
C10A C11A C12A C13A -56.3(6) . .
C11A C12A C13A C14A 55.0(6) . .
C12A C13A C14A C15A -56.1(6) . .
C16A N2A C15A C10A -170.7(4) . .
Dy1A N2A C15A C10A -46.5(4) . .
C16A N2A C15A C14A 65.8(5) . .
Dy1A N2A C15A C14A -170.1(3) . .
N1A C10A C15A N2A 54.5(5) . .
C11A C10A C15A N2A 177.8(4) . .
N1A C10A C15A C14A 179.8(4) . .
C11A C10A C15A C14A -56.9(5) . .
C13A C14A C15A N2A 178.9(4) . .
C13A C14A C15A C10A 57.2(6) . .
C15A N2A C16A C17A -147.8(4) . .
Dy1A N2A C16A C17A 84.3(4) . .
N2A C16A C17A C18A 111.0(5) . .
N2A C16A C17A C22A -64.3(5) . .
C22A C17A C18A C19A -2.9(7) . .
C16A C17A C18A C19A -178.2(5) . .
C17A C18A C19A C20A -0.7(7) . .
C17A C18A C19A C23A 176.4(5) . .
C18A C19A C20A C21A 3.6(7) . .
C23A C19A C20A C21A -173.5(4) . .
C19A C20A C21A C22A -3.0(7) . .
C19A C20A C21A C27A 179.6(4) . .
Dy2A O2A C22A C21A 32.6(6) . .
Dy1A O2A C22A C21A -146.3(3) . .
Dy2A O2A C22A C17A -148.0(3) . .
Dy1A O2A C22A C17A 33.1(6) . .
C20A C21A C22A O2A 178.8(4) . .
C27A C21A C22A O2A -3.8(6) . .
C20A C21A C22A C17A -0.7(6) . .
C27A C21A C22A C17A 176.7(4) . .
C18A C17A C22A O2A -175.9(4) . .
C16A C17A C22A O2A -0.7(6) . .
C18A C17A C22A C21A 3.5(7) . .
C16A C17A C22A C21A 178.7(4) . .
C18A C19A C23A C24A 62.7(7) . .
C20A C19A C23A C24A -120.4(5) . .
C18A C19A C23A C25Q -128.3(9) . .
C20A C19A C23A C25Q 48.6(10) . .
C18A C19A C23A C26Q -0.9(10) . .
C20A C19A C23A C26Q 176.1(9) . .
C18A C19A C23A C25A -175.2(5) . .
C20A C19A C23A C25A 1.8(7) . .
C18A C19A C23A C24Q 113.6(9) . .
C20A C19A C23A C24Q -69.5(9) . .
C18A C19A C23A C26A -56.4(6) . .
C20A C19A C23A C26A 120.6(6) . .
C28A N3A C27A C21A -147.5(4) . .
Dy2A N3A C27A C21A 84.0(4) . .
C22A C21A C27A N3A -60.2(6) . .
C20A C21A C27A N3A 117.3(5) . .
C27A N3A C28A C28A -171.7(4) . 2_655
Dy2A N3A C28A C28A -46.6(5) . 2_655
C27A N3A C28A C29A 64.5(6) . .
Dy2A N3A C28A C29A -170.5(4) . .
N3A C28A C29A C30A 173.2(5) . .
C28A C28A C29A C30A 51.7(8) 2_655 .
C28A C29A C30A C30A -55.6(10) . 2_655
O5A N4A O4A Dy1A -162.2(8) . .
O6Q N4A O4A Dy1A -23.2(13) . .
O5Q N4A O4A Dy1A 157.5(8) . .
O6A N4A O4A Dy1A 12.4(12) . .
O3A Dy1A O4A N4A 38.3(7) 2_655 .
O3A Dy1A O4A N4A 20.8(6) . .
O1WA Dy1A O4A N4A -155.0(6) . .
O1A Dy1A O4A N4A 97.4(6) . .
O2A Dy1A O4A N4A -47.9(6) . .
N1A Dy1A O4A N4A 172.7(6) . .
N2A Dy1A O4A N4A -117.2(6) . .
Dy1A Dy1A O4A N4A 57.7(6) 2_655 .
Dy2A Dy1A O4A N4A -3.4(6) . .
O3A Dy2A O1MA C1MA -79.5(5) 2_655 .
O3A Dy2A O1MA C1MA -68.6(6) . .
O2A Dy2A O1MA C1MA -4.6(5) 2_655 .
O2A Dy2A O1MA C1MA -149.8(5) . .
O1MA Dy2A O1MA C1MA 105.1(5) 2_655 .
N3A Dy2A O1MA C1MA 70.8(5) 2_655 .
N3A Dy2A O1MA C1MA 139.7(6) . .
Dy1A Dy2A O1MA C1MA -105.8(5) . .
Dy1A Dy2A O1MA C1MA -45.1(5) 2_655 .
O4B Dy1B Dy2B O3B -151.43(14) . 2_556
O1B Dy1B Dy2B O3B -50.10(11) . 2_556
O3B Dy1B Dy2B O3B -99.44(17) . 2_556
O2B Dy1B Dy2B O3B 130.55(16) . 2_556
O1WB Dy1B Dy2B O3B 36.28(14) . 2_556
N2B Dy1B Dy2B O3B 124.83(15) . 2_556
N1B Dy1B Dy2B O3B -118.3(7) . 2_556
Dy1B Dy1B Dy2B O3B -50.10(11) 2_556 2_556
O4B Dy1B Dy2B O3B -51.99(14) . .
O3B Dy1B Dy2B O3B 99.44(17) 2_556 .
O1B Dy1B Dy2B O3B 49.34(11) . .
O2B Dy1B Dy2B O3B -130.02(16) . .
O1WB Dy1B Dy2B O3B 135.71(14) . .
N2B Dy1B Dy2B O3B -135.73(15) . .
N1B Dy1B Dy2B O3B -18.8(7) . .
Dy1B Dy1B Dy2B O3B 49.34(11) 2_556 .
O4B Dy1B Dy2B O7B -14.44(14) . .
O3B Dy1B Dy2B O7B 136.99(16) 2_556 .
O1B Dy1B Dy2B O7B 86.90(11) . .
O3B Dy1B Dy2B O7B 37.56(15) . .
O2B Dy1B Dy2B O7B -92.46(16) . .
O1WB Dy1B Dy2B O7B 173.27(14) . .
N2B Dy1B Dy2B O7B -98.17(15) . .
N1B Dy1B Dy2B O7B 18.7(7) . .
Dy1B Dy1B Dy2B O7B 86.90(11) 2_556 .
O4B Dy1B Dy2B O7B 145.43(13) . 2_556
O3B Dy1B Dy2B O7B -63.14(15) 2_556 2_556
O1B Dy1B Dy2B O7B -113.23(10) . 2_556
O3B Dy1B Dy2B O7B -162.57(15) . 2_556
O2B Dy1B Dy2B O7B 67.41(15) . 2_556
O1WB Dy1B Dy2B O7B -26.86(13) . 2_556
N2B Dy1B Dy2B O7B 61.70(14) . 2_556
N1B Dy1B Dy2B O7B 178.6(7) . 2_556
Dy1B Dy1B Dy2B O7B -113.23(10) 2_556 2_556
O4B Dy1B Dy2B O2B -101.78(12) . 2_556
O3B Dy1B Dy2B O2B 49.65(14) 2_556 2_556
O1B Dy1B Dy2B O2B -0.44(8) . 2_556
O3B Dy1B Dy2B O2B -49.78(13) . 2_556
O2B Dy1B Dy2B O2B -179.80(4) . 2_556
O1WB Dy1B Dy2B O2B 85.93(12) . 2_556
N2B Dy1B Dy2B O2B 174.49(13) . 2_556
N1B Dy1B Dy2B O2B -68.6(7) . 2_556
Dy1B Dy1B Dy2B O2B -0.44(8) 2_556 2_556
O4B Dy1B Dy2B O2B 78.02(14) . .
O3B Dy1B Dy2B O2B -130.55(16) 2_556 .
O1B Dy1B Dy2B O2B 179.36(12) . .
O3B Dy1B Dy2B O2B 130.02(16) . .
O1WB Dy1B Dy2B O2B -94.27(15) . .
N2B Dy1B Dy2B O2B -5.71(16) . .
N1B Dy1B Dy2B O2B 111.2(7) . .
Dy1B Dy1B Dy2B O2B 179.36(12) 2_556 .
O4B Dy1B Dy2B N3B 71.88(14) . .
O3B Dy1B Dy2B N3B -136.69(16) 2_556 .
O1B Dy1B Dy2B N3B 173.21(11) . .
O3B Dy1B Dy2B N3B 123.87(16) . .
O2B Dy1B Dy2B N3B -6.14(16) . .
O1WB Dy1B Dy2B N3B -100.41(15) . .
N2B Dy1B Dy2B N3B -11.86(15) . .
N1B Dy1B Dy2B N3B 105.0(7) . .
Dy1B Dy1B Dy2B N3B 173.21(11) 2_556 .
O4B Dy1B Dy2B N3B -166.4(9) . 2_556
O3B Dy1B Dy2B N3B -15.0(9) 2_556 2_556
O1B Dy1B Dy2B N3B -65.1(9) . 2_556
O3B Dy1B Dy2B N3B -114.4(9) . 2_556
O2B Dy1B Dy2B N3B 115.6(9) . 2_556
O1WB Dy1B Dy2B N3B 21.3(9) . 2_556
N2B Dy1B Dy2B N3B 109.9(9) . 2_556
N1B Dy1B Dy2B N3B -133.2(12) . 2_556
Dy1B Dy1B Dy2B N3B -65.1(9) 2_556 2_556
O4B Dy1B Dy2B Dy1B -101.33(8) . 2_556
O3B Dy1B Dy2B Dy1B 50.10(11) 2_556 2_556
O1B Dy1B Dy2B Dy1B 0.0 . 2_556
O3B Dy1B Dy2B Dy1B -49.34(11) . 2_556
O2B Dy1B Dy2B Dy1B -179.36(12) . 2_556
O1WB Dy1B Dy2B Dy1B 86.37(9) . 2_556
N2B Dy1B Dy2B Dy1B 174.93(10) . 2_556
N1B Dy1B Dy2B Dy1B -68.2(7) . 2_556
O4B Dy1B O1B C1B -80.99(12) . .
O3B Dy1B O1B C1B 148.30(8) 2_556 .
O3B Dy1B O1B C1B -148.57(7) . .
O2B Dy1B O1B C1B -179.25(14) . .
O1WB Dy1B O1B C1B 71.02(9) . .
N2B Dy1B O1B C1B 7.24(14) . .
N1B Dy1B O1B C1B -7.86(11) . .
Dy2B Dy1B O1B C1B 180.0 . .
Dy1B Dy1B O1B C1B 180.0 2_556 .
O4B Dy1B O1B Dy1B 99.01(12) . 2_556
O3B Dy1B O1B Dy1B -31.70(8) 2_556 2_556
O3B Dy1B O1B Dy1B 31.43(7) . 2_556
O2B Dy1B O1B Dy1B 0.75(14) . 2_556
O1WB Dy1B O1B Dy1B -108.98(9) . 2_556
N2B Dy1B O1B Dy1B -172.76(14) . 2_556
N1B Dy1B O1B Dy1B 172.14(11) . 2_556
Dy2B Dy1B O1B Dy1B 0.0 . 2_556
O4B Dy1B O2B C22B 79.3(4) . .
O3B Dy1B O2B C22B -146.0(4) 2_556 .
O1B Dy1B O2B C22B -178.5(3) . .
O3B Dy1B O2B C22B 150.9(4) . .
O1WB Dy1B O2B C22B -76.5(4) . .
N2B Dy1B O2B C22B -2.7(3) . .
N1B Dy1B O2B C22B 14.4(5) . .
Dy2B Dy1B O2B C22B -177.4(4) . .
Dy1B Dy1B O2B C22B -178.0(3) 2_556 .
O4B Dy1B O2B Dy2B -103.34(13) . .
O3B Dy1B O2B Dy2B 31.37(10) 2_556 .
O1B Dy1B O2B Dy2B -1.1(2) . .
O3B Dy1B O2B Dy2B -31.72(10) . .
O1WB Dy1B O2B Dy2B 100.91(12) . .
N2B Dy1B O2B Dy2B 174.68(14) . .
N1B Dy1B O2B Dy2B -168.16(16) . .
Dy1B Dy1B O2B Dy2B -0.57(10) 2_556 .
O3B Dy2B O2B C22B 145.9(4) 2_556 .
O3B Dy2B O2B C22B -150.5(4) . .
O7B Dy2B O2B C22B -77.0(4) . .
O7B Dy2B O2B C22B 64.1(4) 2_556 .
O2B Dy2B O2B C22B 177.7(4) 2_556 .
N3B Dy2B O2B C22B -8.3(4) . .
N3B Dy2B O2B C22B 6.8(5) 2_556 .
Dy1B Dy2B O2B C22B 178.0(3) 2_556 .
Dy1B Dy2B O2B C22B 177.4(4) . .
O3B Dy2B O2B Dy1B -31.48(10) 2_556 .
O3B Dy2B O2B Dy1B 32.10(10) . .
O7B Dy2B O2B Dy1B 105.64(13) . .
O7B Dy2B O2B Dy1B -113.36(13) 2_556 .
O2B Dy2B O2B Dy1B 0.34(6) 2_556 .
N3B Dy2B O2B Dy1B 174.33(15) . .
N3B Dy2B O2B Dy1B -170.56(16) 2_556 .
Dy1B Dy2B O2B Dy1B 0.57(10) 2_556 .
O3B Dy2B O3B Dy1B -49.02(9) 2_556 2_556
O7B Dy2B O3B Dy1B 116.83(14) . 2_556
O7B Dy2B O3B Dy1B -70.6(2) 2_556 2_556
O2B Dy2B O3B Dy1B 31.97(11) 2_556 2_556
O2B Dy2B O3B Dy1B -129.51(13) . 2_556
N3B Dy2B O3B Dy1B 177.69(14) . 2_556
N3B Dy2B O3B Dy1B 73.2(2) 2_556 2_556
Dy1B Dy2B O3B Dy1B -97.31(13) . 2_556
O3B Dy2B O3B Dy1B 48.29(10) 2_556 .
O7B Dy2B O3B Dy1B -145.87(14) . .
O7B Dy2B O3B Dy1B 26.7(2) 2_556 .
O2B Dy2B O3B Dy1B 129.28(13) 2_556 .
O2B Dy2B O3B Dy1B -32.20(10) . .
N3B Dy2B O3B Dy1B -85.01(18) . .
N3B Dy2B O3B Dy1B 170.47(18) 2_556 .
Dy1B Dy2B O3B Dy1B 97.31(13) 2_556 .
O4B Dy1B O3B Dy2B 124.37(15) . .
O3B Dy1B O3B Dy2B -48.47(9) 2_556 .
O1B Dy1B O3B Dy2B -129.66(10) . .
O2B Dy1B O3B Dy2B 32.55(11) . .
O1WB Dy1B O3B Dy2B -67.11(18) . .
N2B Dy1B O3B Dy2B 73.58(19) . .
N1B Dy1B O3B Dy2B 176.52(14) . .
Dy1B Dy1B O3B Dy2B -97.91(12) 2_556 .
O4B Dy1B O3B Dy1B -137.72(15) . 2_556
O3B Dy1B O3B Dy1B 49.44(13) 2_556 2_556
O1B Dy1B O3B Dy1B -31.75(8) . 2_556
O2B Dy1B O3B Dy1B 130.46(13) . 2_556
O1WB Dy1B O3B Dy1B 30.8(2) . 2_556
N2B Dy1B O3B Dy1B 171.49(14) . 2_556
N1B Dy1B O3B Dy1B -85.57(17) . 2_556
Dy2B Dy1B O3B Dy1B 97.91(12) . 2_556
O4B Dy1B N1B C10B -68.7(3) . .
O3B Dy1B N1B C10B 148.1(3) 2_556 .
O1B Dy1B N1B C10B -172.7(4) . .
O3B Dy1B N1B C10B -119.1(3) . .
O2B Dy1B N1B C10B -0.4(4) . .
O1WB Dy1B N1B C10B 101.8(3) . .
N2B Dy1B N1B C10B 17.5(3) . .
Dy2B Dy1B N1B C10B -102.7(7) . .
Dy1B Dy1B N1B C10B -166.8(3) 2_556 .
O4B Dy1B N1B C9B 57.4(3) . .
O3B Dy1B N1B C9B -85.8(4) 2_556 .
O1B Dy1B N1B C9B -46.5(3) . .
O3B Dy1B N1B C9B 7.1(4) . .
O2B Dy1B N1B C9B 125.8(3) . .
O1WB Dy1B N1B C9B -132.1(4) . .
N2B Dy1B N1B C9B 143.7(4) . .
Dy2B Dy1B N1B C9B 23.5(9) . .
Dy1B Dy1B N1B C9B -40.7(4) 2_556 .
O4B Dy1B N2B C15B 92.7(3) . .
O3B Dy1B N2B C15B -126.8(3) 2_556 .
O1B Dy1B N2B C15B -2.0(4) . .
O3B Dy1B N2B C15B 140.7(3) . .
O2B Dy1B N2B C15B -178.1(3) . .
O1WB Dy1B N2B C15B -66.6(3) . .
N1B Dy1B N2B C15B 13.9(3) . .
Dy2B Dy1B N2B C15B -174.1(3) . .
Dy1B Dy1B N2B C15B -123.2(9) 2_556 .
O4B Dy1B N2B C16B -138.6(3) . .
O3B Dy1B N2B C16B 1.9(4) 2_556 .
O1B Dy1B N2B C16B 126.7(3) . .
O3B Dy1B N2B C16B -90.6(3) . .
O2B Dy1B N2B C16B -49.4(3) . .
O1WB Dy1B N2B C16B 62.1(3) . .
N1B Dy1B N2B C16B 142.5(3) . .
Dy2B Dy1B N2B C16B -45.4(3) . .
Dy1B Dy1B N2B C16B 5.5(12) 2_556 .
O3B Dy2B N3B C28B 144.7(3) 2_556 .
O3B Dy2B N3B C28B -121.4(4) . .
O7B Dy2B N3B C28B -58.9(4) . .
O7B Dy2B N3B C28B 98.7(4) 2_556 .
O2B Dy2B N3B C28B 0.4(5) 2_556 .
O2B Dy2B N3B C28B -174.2(4) . .
N3B Dy2B N3B C28B 16.3(3) 2_556 .
Dy1B Dy2B N3B C28B -108.1(10) 2_556 .
Dy1B Dy2B N3B C28B -169.9(3) . .
O3B Dy2B N3B C27B -86.0(3) 2_556 .
O3B Dy2B N3B C27B 7.9(4) . .
O7B Dy2B N3B C27B 70.4(3) . .
O7B Dy2B N3B C27B -132.0(3) 2_556 .
O2B Dy2B N3B C27B 129.6(3) 2_556 .
O2B Dy2B N3B C27B -44.9(3) . .
N3B Dy2B N3B C27B 145.5(4) 2_556 .
Dy1B Dy2B N3B C27B 21.2(11) 2_556 .
Dy1B Dy2B N3B C27B -40.7(3) . .
Dy1B O1B C1B C2B 35.7(3) 2_556 2_556
Dy1B O1B C1B C2B -144.3(3) . 2_556
Dy1B O1B C1B C2B -144.3(3) 2_556 .
Dy1B O1B C1B C2B 35.7(3) . .
O1B C1B C2B C3B -179.0(5) . .
C2B C1B C2B C3B 1.0(5) 2_556 .
O1B C1B C2B C9B -4.6(7) . .
C2B C1B C2B C9B 175.4(7) 2_556 .
C1B C2B C3B C4B -2.2(10) . .
C9B C2B C3B C4B -176.7(6) . .
C2B C3B C4B C3B 1.2(5) . 2_556
C2B C3B C4B C5B -178.8(5) . .
C3B C4B C5B C8B 178.0(9) . 2_556
C3B C4B C5B C8B -2.0(9) 2_556 2_556
C3B C4B C5B C8B -2.0(9) . .
C3B C4B C5B C8B 178.0(9) 2_556 .
C3B C4B C5B C6B -53.8(8) . 2_556
C3B C4B C5B C6B 126.2(8) 2_556 2_556
C3B C4B C5B C6B 126.2(8) . .
C3B C4B C5B C6B -53.8(8) 2_556 .
C3B C4B C5B C7B -119.6(8) . .
C3B C4B C5B C7B 60.4(8) 2_556 .
C3B C4B C5B C7B 60.4(8) . 2_556
C3B C4B C5B C7B -119.6(8) 2_556 2_556
C3B C2B C9B N1B 113.5(7) . .
C1B C2B C9B N1B -60.7(7) . .
C10B N1B C9B C2B -146.7(4) . .
Dy1B N1B C9B C2B 85.7(4) . .
C9B N1B C10B C15B -168.0(4) . .
Dy1B N1B C10B C15B -44.5(5) . .
C9B N1B C10B C11B 70.1(6) . .
Dy1B N1B C10B C11B -166.5(3) . .
N1B C10B C11B C12B 176.5(4) . .
C15B C10B C11B C12B 56.5(5) . .
C10B C11B C12B C13B -56.1(6) . .
C11B C12B C13B C14B 56.4(6) . .
C12B C13B C14B C15B -57.5(6) . .
C16B N2B C15B C10B -167.4(4) . .
Dy1B N2B C15B C10B -42.1(4) . .
C16B N2B C15B C14B 70.1(5) . .
Dy1B N2B C15B C14B -164.6(3) . .
N1B C10B C15B N2B 55.2(5) . .
C11B C10B C15B N2B 178.7(4) . .
N1B C10B C15B C14B 179.9(4) . .
C11B C10B C15B C14B -56.6(5) . .
C13B C14B C15B N2B 179.2(4) . .
C13B C14B C15B C10B 57.4(5) . .
C15B N2B C16B C17B -141.5(4) . .
Dy1B N2B C16B C17B 88.2(4) . .
N2B C16B C17B C22B -59.0(5) . .
N2B C16B C17B C18B 116.6(5) . .
C22B C17B C18B C19B -0.2(8) . .
C16B C17B C18B C19B -175.7(5) . .
C17B C18B C19B C20B -0.3(9) . .
C17B C18B C19B C23B -177.4(6) . .
C18B C19B C20B C21B 1.3(11) . .
C23B C19B C20B C21B 178.3(7) . .
C19B C20B C21B C22B -1.8(11) . .
C19B C20B C21B C27B -177.2(6) . .
Dy1B O2B C22B C17B 31.5(6) . .
Dy2B O2B C22B C17B -145.0(4) . .
Dy1B O2B C22B C21B -149.4(4) . .
Dy2B O2B C22B C21B 34.1(6) . .
C18B C17B C22B O2B 178.8(4) . .
C16B C17B C22B O2B -5.5(7) . .
C18B C17B C22B C21B -0.3(7) . .
C16B C17B C22B C21B 175.3(4) . .
C20B C21B C22B O2B -177.9(5) . .
C27B C21B C22B O2B -2.5(8) . .
C20B C21B C22B C17B 1.2(8) . .
C27B C21B C22B C17B 176.6(5) . .
C18B C19B C23B C26E -4.7(13) . .
C20B C19B C23B C26E 178.5(11) . .
C18B C19B C23B C24B -172.2(7) . .
C20B C19B C23B C24B 10.9(10) . .
C18B C19B C23B C24E -130.5(11) . .
C20B C19B C23B C24E 52.6(12) . .
C18B C19B C23B C25B 66.7(8) . .
C20B C19B C23B C25B -110.2(8) . .
C18B C19B C23B C25E 114.1(11) . .
C20B C19B C23B C25E -62.8(12) . .
C18B C19B C23B C26B -51.1(8) . .
C20B C19B C23B C26B 132.0(8) . .
C28B N3B C27B C21B -143.2(5) . .
Dy2B N3B C27B C21B 85.8(4) . .
C20B C21B C27B N3B 112.9(6) . .
C22B C21B C27B N3B -62.5(6) . .
C27B N3B C28B C29B 68.2(6) . .
Dy2B N3B C28B C29B -165.3(4) . .
C27B N3B C28B C28B -169.5(5) . 2_556
Dy2B N3B C28B C28B -43.0(6) . 2_556
N3B C28B C29B C30B 177.5(6) . .
C28B C28B C29B C30B 56.6(8) 2_556 .
C28B C29B C30B C30B -56.1(10) . 2_556
O6B N4B O4B Dy1B -174.0(9) . .
O5B N4B O4B Dy1B 8.0(13) . .
O5E N4B O4B Dy1B -29.3(12) . .
O6E N4B O4B Dy1B 153.4(9) . .
O3B Dy1B O4B N4B -118.3(7) 2_556 .
O1B Dy1B O4B N4B 163.3(7) . .
O3B Dy1B O4B N4B -126.6(7) . .
O2B Dy1B O4B N4B -51.6(7) . .
O1WB Dy1B O4B N4B 71.1(8) . .
N2B Dy1B O4B N4B 22.7(7) . .
N1B Dy1B O4B N4B 91.4(7) . .
Dy2B Dy1B O4B N4B -93.2(7) . .
Dy1B Dy1B O4B N4B -153.9(7) 2_556 .
O9B N5B O7B Dy2B -161.9(4) . .
O8B N5B O7B Dy2B 22.8(8) . .
O3B Dy2B O7B N5B 48.1(5) 2_556 .
O3B Dy2B O7B N5B 29.0(5) . .
O7B Dy2B O7B N5B -143.4(5) 2_556 .
O2B Dy2B O7B N5B 104.6(5) 2_556 .
O2B Dy2B O7B N5B -40.9(5) . .
N3B Dy2B O7B N5B -109.0(5) . .
N3B Dy2B O7B N5B -178.8(5) 2_556 .
Dy1B Dy2B O7B N5B 65.9(5) 2_556 .
Dy1B Dy2B O7B N5B 4.5(5) . .
